data_7151557
loop_
_publ_author_name
'Asfari, Zouhair'
'Bilyk, Alexander'
'Bond, Cameron'
'Harrowfield, Jack M.'
'Koutsantonis, George A.'
'Lengkeek, Nigel'
'Mocerino, Mauro'
'Skelton, Brian W.'
'Sobolev, Alexandre N.'
'Strano, Simon'
'Vicens, Jacques'
'White, Allan H.'

_publ_section_title
;
 Factors influencing solvent adduct formation by calixarenes in the
 solid state.
;
_journal_issue 3
_journal_name_full 'Organic &amp; biomolecular chemistry'
_journal_page_first 387
_journal_page_last 396
_journal_paper_doi 10.1039/b308214h
_journal_volume 2
_journal_year 2004
_chemical_formula_sum 'C55.5 H76 O8'
_chemical_formula_weight 871.21
_space_group_IT_number 2
_symmetry_cell_setting triclinic
_symmetry_space_group_name_Hall '-P 1'
_symmetry_space_group_name_H-M 'P -1'
_audit_creation_date 01-09-12
_audit_creation_method Xtal3.6
_cell_angle_alpha 107.1940(10)
_cell_angle_beta 108.9120(10)
_cell_angle_gamma 90.083(2)
_cell_formula_units_Z 8
_cell_length_a 21.163(2)
_cell_length_b 21.401(2)
_cell_length_c 25.508(2)
_cell_measurement_reflns_used 7526
_cell_measurement_temperature 150(2)
_cell_measurement_theta_max 29.0
_cell_measurement_theta_min 2.4
_cell_volume 10380.1(16)
_computing_cell_refinement 'Siemens SAINT (Siemens, 1995)'
_computing_data_collection 'Siemens SMART (Siemens, 1995)'
_computing_data_reduction 'xtal ADDREF SORTRF'
_computing_molecular_graphics xtal
_computing_publication_material 'xtal BONDLA CIFIO'
_computing_structure_refinement 'xtal CRYLSQ'
_computing_structure_solution xtal
_diffrn_ambient_temperature 150(2)
_diffrn_measured_fraction_theta_full .99
_diffrn_measured_fraction_theta_max 1.00
_diffrn_measurement_device_type
;
Bruker SMART CCD diffractometer
;
_diffrn_measurement_method '\w scans'
_diffrn_radiation_detector 'CCD area detector'
_diffrn_radiation_monochromator graphite
_diffrn_radiation_source 'sealed tube'
_diffrn_radiation_type 'Mo K\a'
_diffrn_radiation_wavelength .71073
_diffrn_reflns_av_R_equivalents .032
_diffrn_reflns_av_sigmaI/netI .223
_diffrn_reflns_limit_h_max 27
_diffrn_reflns_limit_h_min -28
_diffrn_reflns_limit_k_max 26
_diffrn_reflns_limit_k_min -28
_diffrn_reflns_limit_l_max 34
_diffrn_reflns_limit_l_min -34
_diffrn_reflns_number 100479
_diffrn_reflns_theta_full 29.2
_diffrn_reflns_theta_max 29.21
_diffrn_reflns_theta_min 1.
_diffrn_standards_decay_% 0
_exptl_absorpt_coefficient_mu .073
_exptl_absorpt_correction_T_max .860
_exptl_absorpt_correction_T_min .703
_exptl_absorpt_correction_type multi-scan
_exptl_absorpt_process_details
;
SADABS; Sheldrick, 1996
;
_exptl_crystal_colour colourless
_exptl_crystal_density_diffrn 1.115
_exptl_crystal_description plate
_exptl_crystal_F_000 3784
_exptl_crystal_size_max .65
_exptl_crystal_size_mid .45
_exptl_crystal_size_min .1
_refine_diff_density_max 1.794
_refine_diff_density_min -.687
_refine_ls_extinction_expression 'Eq22 p292 "Cryst. Comp." Munksgaard 1970'
_refine_ls_extinction_method none
_refine_ls_goodness_of_fit_all 1.5
_refine_ls_goodness_of_fit_ref 1.85
_refine_ls_hydrogen_treatment noref
_refine_ls_matrix_type atomblock
_refine_ls_number_constraints 0
_refine_ls_number_parameters 2228
_refine_ls_number_reflns 21608
_refine_ls_number_restraints 0
_refine_ls_R_factor_all .201
_refine_ls_R_factor_gt .107
_refine_ls_shift/su_max .149
_refine_ls_shift/su_mean .006
_refine_ls_structure_factor_coef F
_refine_ls_weighting_scheme calc
_refine_ls_wR_factor_all .133
_refine_ls_wR_factor_ref .12
_reflns_d_resolution_high .728
_reflns_d_resolution_low 20.244
_reflns_Friedel_coverage 0
_reflns_limit_h_max 28
_reflns_limit_h_min 0
_reflns_limit_k_max 28
_reflns_limit_k_min -28
_reflns_limit_l_max 32
_reflns_limit_l_min -34
_reflns_number_gt 21608
_reflns_number_total 45822
_reflns_threshold_expression 'F    > 4.00 sig(F   )'
_cod_data_source_file b308214h.txt
_cod_data_source_block moclx
_cod_original_sg_symbol_Hall -p_1
_cod_original_sg_symbol_H-M P_-1
_cod_database_code 7151557

loop_
_symmetry_equiv_pos_as_xyz
+x,+y,+z
-x,-y,-z

loop_
_atom_site_label
_atom_site_fract_x
_atom_site_fract_y
_atom_site_fract_z
_atom_site_U_iso_or_equiv
_atom_site_adp_type
_atom_site_calc_flag
_atom_site_calc_attached_atom
_atom_site_occupancy
_atom_site_disorder_assembly
_atom_site_disorder_group
O111 1.0483(2) .3349(2) .14181(18) .040(2) Uani ? ? 1.00000 ? ?
C111 1.0958(3) .3888(3) .1657(2) .034(3) Uani ? ? 1.00000 ? ?
C1111 1.0312(4) .3072(4) .0793(3) .063(4) Uani ? ? 1.00000 ? ?
C1112 .9792(4) .2498(5) .0576(4) .074(5) Uani ? ? 1.00000 ? ?
O1113 .9176(3) .2748(4) .0519(3) .108(4) Uani ? ? 1.00000 ? ?
C112 1.0745(3) .4508(3) .1783(3) .039(3) Uani ? ? 1.00000 ? ?
C113 1.1233(3) .5050(3) .2042(3) .043(3) Uani ? ? 1.00000 ? ?
C114 1.1923(3) .4989(3) .2180(3) .042(3) Uani ? ? 1.00000 ? ?
C1141 1.2451(3) .5587(4) .2496(4) .057(4) Uani ? ? 1.00000 ? ?
C1142 1.2188(5) .6211(4) .2391(6) .126(7) Uani ? ? 1.00000 ? ?
C1143 1.2690(5) .5663(5) .3157(4) .106(6) Uani ? ? 1.00000 ? ?
C1144 1.3059(4) .5490(4) .2295(5) .080(5) Uani ? ? 1.00000 ? ?
C115 1.2108(3) .4358(3) .2058(3) .039(3) Uani ? ? 1.00000 ? ?
C116 1.1642(3) .3799(3) .1802(3) .035(3) Uani ? ? 1.00000 ? ?
C11 1.1864(3) .3113(3) .1735(3) .035(3) Uani ? ? 1.00000 ? ?
O121 .8991(2) .3568(2) .15133(18) .039(2) Uani ? ? 1.00000 ? ?
C121 .9368(3) .3935(3) .2087(3) .037(3) Uani ? ? 1.00000 ? ?
C1211 .8330(3) .3754(3) .1305(3) .043(3) Uani ? ? 1.00000 ? ?
C1212 .8300(4) .4246(5) .1014(4) .085(5) Uani ? ? 1.00000 ? ?
O1213 .7616(4) .4394(4) .0800(3) .127(5) Uani ? ? 1.00000 ? ?
C122 .9273(3) .3774(3) .2552(3) .035(3) Uani ? ? 1.00000 ? ?
C123 .9632(3) .4154(3) .3110(3) .041(3) Uani ? ? 1.00000 ? ?
C124 1.0081(3) .4693(3) .3230(3) .041(3) Uani ? ? 1.00000 ? ?
C1241 1.0475(4) .5120(4) .3857(3) .055(4) Uani ? ? 1.00000 ? ?
C1242 1.0204(7) .5793(5) .3954(5) .124(7) Uani ? ? 1.00000 ? ?
C1243 1.0375(6) .4843(6) .4305(4) .120(7) Uani ? ? 1.00000 ? ?
C1244 1.1210(5) .5222(6) .3950(5) .120(7) Uani ? ? 1.00000 ? ?
C125 1.0174(3) .4820(3) .2755(3) .041(3) Uani ? ? 1.00000 ? ?
C126 .9834(3) .4450(3) .2185(3) .037(3) Uani ? ? 1.00000 ? ?
C12 1.0013(3) .4577(3) .1692(3) .043(3) Uani ? ? 1.00000 ? ?
O131 .9564(2) .2245(2) .18490(17) .040(2) Uani ? ? 1.00000 ? ?
C131 .9650(3) .2280(3) .2419(3) .032(3) Uani ? ? 1.00000 ? ?
C1311 .8968(4) .1838(4) .1425(3) .058(4) Uani ? ? 1.00000 ? ?
C1312 .9038(5) .1121(4) .1298(4) .079(5) Uani ? ? 1.00000 ? ?
O1313 .9467(4) .0889(3) .0993(3) .109(4) Uani ? ? 1.00000 ? ?
C132 1.0139(3) .1954(3) .2703(2) .028(3) Uani ? ? 1.00000 ? ?
C133 1.0205(3) .1990(3) .3273(3) .033(3) Uani ? ? 1.00000 ? ?
C134 .9808(3) .2354(3) .3572(3) .035(3) Uani ? ? 1.00000 ? ?
C1341 .9905(4) .2372(3) .4200(3) .046(3) Uani ? ? 1.00000 ? ?
C1342 .9771(5) .1677(4) .4216(4) .067(5) Uani ? ? 1.00000 ? ?
C1343 .9452(5) .2816(4) .4462(3) .068(5) Uani ? ? 1.00000 ? ?
C1344 1.0636(5) .2652(5) .4595(3) .081(5) Uani ? ? 1.00000 ? ?
C135 .9349(3) .2704(3) .3283(3) .037(3) Uani ? ? 1.00000 ? ?
C136 .9262(3) .2687(3) .2713(3) .034(3) Uani ? ? 1.00000 ? ?
C13 .8832(3) .3155(3) .2448(3) .037(3) Uani ? ? 1.00000 ? ?
O141 1.0949(2) .1975(2) .15035(16) .0348(19) Uani ? ? 1.00000 ? ?
C141 1.1315(3) .2322(3) .2081(2) .029(3) Uani ? ? 1.00000 ? ?
C1411 1.1270(4) .1428(3) .1269(3) .049(3) Uani ? ? 1.00000 ? ?
C1412 1.0968(6) .1286(5) .0540(7) .172(8) Uani ? ? 1.00000 ? ?
O1413 1.0445(6) .0939(4) .0434(4) .159(6) Uani ? ? 1.00000 ? ?
C142 1.1780(3) .2858(3) .2202(2) .030(3) Uani ? ? 1.00000 ? ?
C143 1.2159(3) .3181(3) .2778(3) .031(3) Uani ? ? 1.00000 ? ?
C144 1.2094(3) .3003(3) .3240(3) .031(3) Uani ? ? 1.00000 ? ?
C1441 1.2554(3) .3344(3) .3873(3) .038(3) Uani ? ? 1.00000 ? ?
C1442 1.3095(5) .2901(4) .4040(4) .082(5) Uani ? ? 1.00000 ? ?
C1443 1.2876(4) .4017(4) .3957(3) .060(4) Uani ? ? 1.00000 ? ?
C1444 1.2144(5) .3441(5) .4286(3) .080(5) Uani ? ? 1.00000 ? ?
C145 1.1611(3) .2489(3) .3106(2) .031(3) Uani ? ? 1.00000 ? ?
C146 1.1207(3) .2147(3) .2533(2) .026(2) Uani ? ? 1.00000 ? ?
C14 1.0639(3) .1636(3) .2426(3) .031(3) Uani ? ? 1.00000 ? ?
O211 .5527(2) .2641(2) .14173(17) .035(2) Uani ? ? 1.00000 ? ?
C211 .6004(3) .2279(3) .1676(3) .033(3) Uani ? ? 1.00000 ? ?
C2111 .5382(4) .2483(4) .0802(3) .051(4) Uani ? ? 1.00000 ? ?
C2112 .4833(4) .2874(4) .0566(3) .062(4) Uani ? ? 1.00000 ? ?
O2113 .4211(3) .2586(3) .0508(2) .080(3) Uani ? ? 1.00000 ? ?
C212 .6686(3) .2472(3) .1844(3) .032(3) Uani ? ? 1.00000 ? ?
C213 .7137(3) .2099(3) .2107(3) .040(3) Uani ? ? 1.00000 ? ?
C214 .6936(3) .1547(3) .2221(3) .045(3) Uani ? ? 1.00000 ? ?
C2141 .7458(4) .1166(4) .2542(4) .063(4) Uani ? ? 1.00000 ? ?
C2142 .8065(5) .1100(5) .2343(5) .094(6) Uani ? ? 1.00000 ? ?
C2144 .7704(6) .1559(7) .3198(5) .122(8) Uani ? ? 1.00000 ? ?
C2143 .7174(5) .0490(6) .2464(8) .178(10) Uani ? ? 1.00000 ? ?
C215 .6255(3) .1378(3) .2059(3) .043(3) Uani ? ? 1.00000 ? ?
C216 .5777(3) .1737(3) .1790(3) .037(3) Uani ? ? 1.00000 ? ?
C21 .5032(3) .1601(3) .1677(3) .039(3) Uani ? ? 1.00000 ? ?
O221 .6000(2) .4054(2) .15030(17) .0332(19) Uani ? ? 1.00000 ? ?
C221 .6351(3) .4133(3) .2087(2) .026(2) Uani ? ? 1.00000 ? ?
C2211 .6319(4) .4444(4) .1267(3) .049(3) Uani ? ? 1.00000 ? ?
C2212 .6033(4) .4181(5) .0599(4) .085(5) Uani ? ? 1.00000 ? ?
O2213 .5396(3) .4317(4) .0369(3) .105(4) Uani ? ? 1.00000 ? ?
C222 .6223(3) .4638(3) .2520(2) .026(2) Uani ? ? 1.00000 ? ?
C223 .6627(3) .4727(3) .3107(2) .028(3) Uani ? ? 1.00000 ? ?
C224 .7119(3) .4334(3) .3263(3) .029(3) Uani ? ? 1.00000 ? ?
C2241 .7576(3) .4468(3) .3897(3) .040(3) Uani ? ? 1.00000 ? ?
C2242 .8148(6) .4979(7) .4025(5) .156(9) Uani ? ? 1.00000 ? ?
C2243 .7858(6) .3859(5) .4020(4) .111(6) Uani ? ? 1.00000 ? ?
C2244 .7220(6) .4753(6) .4315(4) .126(7) Uani ? ? 1.00000 ? ?
C225 .7191(3) .3805(3) .2812(3) .032(3) Uani ? ? 1.00000 ? ?
C226 .6820(3) .3704(3) .2230(3) .028(3) Uani ? ? 1.00000 ? ?
C22 .6914(3) .3104(3) .1773(3) .033(3) Uani ? ? 1.00000 ? ?
O231 .4571(2) .4021(2) .17968(16) .0337(19) Uani ? ? 1.00000 ? ?
C231 .4646(3) .4396(3) .2367(2) .028(3) Uani ? ? 1.00000 ? ?
C2311 .3989(4) .4134(3) .1370(3) .048(3) Uani ? ? 1.00000 ? ?
C2312 .4061(4) .4755(4) .1246(3) .061(4) Uani ? ? 1.00000 ? ?
O2313 .4526(4) .4768(3) .0957(3) .095(4) Uani ? ? 1.00000 ? ?
C232 .4255(3) .4207(3) .2657(3) .028(3) Uani ? ? 1.00000 ? ?
C233 .4316(3) .4600(3) .3215(3) .030(3) Uani ? ? 1.00000 ? ?
C234 .4774(3) .5162(3) .3507(2) .028(3) Uani ? ? 1.00000 ? ?
C2341 .4857(3) .5604(3) .4125(3) .035(3) Uani ? ? 1.00000 ? ?
C2342 .4720(4) .6304(3) .4117(3) .048(3) Uani ? ? 1.00000 ? ?
C2343 .4381(4) .5355(3) .4375(3) .045(3) Uani ? ? 1.00000 ? ?
C2344 .5573(3) .5616(4) .4529(3) .048(3) Uani ? ? 1.00000 ? ?
C235 .5186(3) .5310(3) .3215(2) .028(3) Uani ? ? 1.00000 ? ?
C236 .5132(3) .4929(3) .2649(2) .027(3) Uani ? ? 1.00000 ? ?
C23 .5650(3) .5059(3) .2384(3) .030(3) Uani ? ? 1.00000 ? ?
O241 .3990(2) .2474(2) .14779(18) .0353(19) Uani ? ? 1.00000 ? ?
C241 .4363(3) .2515(3) .2055(3) .031(3) Uani ? ? 1.00000 ? ?
C2411 .3324(3) .2155(3) .1277(3) .045(3) Uani ? ? 1.00000 ? ?
C2412 .3278(4) .1449(4) .0995(4) .069(4) Uani ? ? 1.00000 ? ?
O2413 .2587(3) .1166(3) .0806(3) .103(4) Uani ? ? 1.00000 ? ?
C242 .4839(3) .2084(3) .2163(3) .033(3) Uani ? ? 1.00000 ? ?
C243 .5188(3) .2121(3) .2733(3) .036(3) Uani ? ? 1.00000 ? ?
C244 .5095(3) .2592(3) .3209(3) .036(3) Uani ? ? 1.00000 ? ?
C2441 .5488(4) .2642(3) .3838(3) .051(4) Uani ? ? 1.00000 ? ?
C2442 .5087(7) .2278(9) .4058(6) .186(12) Uani ? ? 1.00000 ? ?
C2443 .5639(8) .3343(6) .4217(4) .185(9) Uani ? ? 1.00000 ? ?
C2444 .6149(6) .2345(6) .3898(4) .124(7) Uani ? ? 1.00000 ? ?
C245 .4627(3) .3034(3) .3075(3) .035(3) Uani ? ? 1.00000 ? ?
C246 .4264(3) .3002(3) .2507(3) .031(3) Uani ? ? 1.00000 ? ?
C24 .3828(3) .3554(3) .2405(3) .032(3) Uani ? ? 1.00000 ? ?
O311 .9194(2) -.2533(2) .14553(19) .044(2) Uani ? ? 1.00000 ? ?
C311 .8915(3) -.2869(3) .1728(3) .039(3) Uani ? ? 1.00000 ? ?
C3111 .8961(5) -.2862(4) .0835(4) .076(5) Uani ? ? 1.00000 ? ?
C3112 .9341(5) -.2484(4) .0582(3) .082(5) Uani ? ? 1.00000 ? ?
O3113 .9122(3) -.1879(3) .0604(2) .073(3) Uani ? ? 1.00000 ? ?
C312 .9229(3) -.3379(3) .1902(3) .046(3) Uani ? ? 1.00000 ? ?
C313 .8936(3) -.3721(3) .2167(3) .044(3) Uani ? ? 1.00000 ? ?
C314 .8334(3) -.3560(3) .2267(3) .036(3) Uani ? ? 1.00000 ? ?
C3141 .8040(3) -.3923(3) .2589(3) .043(3) Uani ? ? 1.00000 ? ?
C3142 .7286(4) -.3886(3) .2439(4) .056(4) Uani ? ? 1.00000 ? ?
C3143 .8158(4) -.4654(3) .2428(4) .057(4) Uani ? ? 1.00000 ? ?
C3144 .8394(4) -.3593(4) .3243(3) .067(4) Uani ? ? 1.00000 ? ?
C315 .8044(3) -.3032(3) .2100(3) .035(3) Uani ? ? 1.00000 ? ?
C316 .8326(3) -.2675(3) .1841(3) .035(3) Uani ? ? 1.00000 ? ?
C31 .8043(3) -.2074(3) .1708(3) .034(3) Uani ? ? 1.00000 ? ?
O321 1.0687(2) -.2704(2) .15133(19) .042(2) Uani ? ? 1.00000 ? ?
C321 1.0807(3) -.2587(3) .2105(3) .038(3) Uani ? ? 1.00000 ? ?
C3211 1.1171(4) -.3110(4) .1323(3) .064(4) Uani ? ? 1.00000 ? ?
C3212 1.1060(5) -.3215(5) .0717(4) .078(5) Uani ? ? 1.00000 ? ?
O3213 1.1318(3) -.2575(3) .0694(3) .089(4) Uani ? ? 1.00000 ? ?
C322 1.1243(3) -.2057(3) .2509(3) .033(3) Uani ? ? 1.00000 ? ?
C323 1.1379(3) -.1975(3) .3098(3) .042(3) Uani ? ? 1.00000 ? ?
C324 1.1075(4) -.2385(3) .3294(3) .051(4) Uani ? ? 1.00000 ? ?
C3241 1.1239(5) -.2294(4) .3952(4) .073(5) Uani ? ? 1.00000 ? ?
C3242 1.1677(7) -.2838(6) .4104(5) .116(7) Uani ? ? 1.00000 ? ?
C3243 1.0588(6) -.2364(6) .4078(5) .120(8) Uani ? ? 1.00000 ? ?
C3244 1.1634(7) -.1625(5) .4333(4) .126(8) Uani ? ? 1.00000 ? ?
C325 1.0614(4) -.2890(3) .2876(4) .056(4) Uani ? ? 1.00000 ? ?
C326 1.0465(3) -.3000(3) .2287(3) .045(3) Uani ? ? 1.00000 ? ?
C32 .9911(4) -.3533(3) .1841(4) .063(4) Uani ? ? 1.00000 ? ?
O331 1.0329(2) -.1070(2) .17255(17) .036(2) Uani ? ? 1.00000 ? ?
C331 1.0702(3) -.0700(3) .2295(2) .029(3) Uani ? ? 1.00000 ? ?
C3311 1.0618(4) -.0968(4) .1294(3) .062(4) Uani ? ? 1.00000 ? ?
C3312 1.0465(4) -.0377(4) .1173(3) .065(4) Uani ? ? 1.00000 ? ?
O3313 .9793(3) -.0365(3) .0846(3) .085(3) Uani ? ? 1.00000 ? ?
C332 1.0424(3) -.0170(3) .2587(2) .028(3) Uani ? ? 1.00000 ? ?
C333 1.0813(3) .0208(3) .3150(2) .029(3) Uani ? ? 1.00000 ? ?
C334 1.1458(3) .0073(3) .3432(2) .029(3) Uani ? ? 1.00000 ? ?
C3341 1.1865(3) .0518(3) .4046(3) .035(3) Uani ? ? 1.00000 ? ?
C3342 1.1974(3) .1217(3) .4031(3) .046(3) Uani ? ? 1.00000 ? ?
C3343 1.2555(4) .0294(4) .4287(3) .054(4) Uani ? ? 1.00000 ? ?
C3344 1.1478(4) .0523(4) .4462(3) .054(4) Uani ? ? 1.00000 ? ?
C335 1.1690(3) -.0480(3) .3132(3) .030(3) Uani ? ? 1.00000 ? ?
C336 1.1317(3) -.0883(3) .2577(2) .025(2) Uani ? ? 1.00000 ? ?
C33 1.1545(3) -.1541(3) .2333(3) .031(3) Uani ? ? 1.00000 ? ?
O341 .8686(2) -.1057(2) .14496(17) .0338(19) Uani ? ? 1.00000 ? ?
C341 .8790(3) -.0992(3) .2035(2) .029(3) Uani ? ? 1.00000 ? ?
C3411 .8118(4) -.0739(4) .1210(3) .055(4) Uani ? ? 1.00000 ? ?
C3412 .8067(4) -.0758(4) .0606(3) .065(4) Uani ? ? 1.00000 ? ?
O3413 .7935(3) -.1425(3) .0213(3) .092(4) Uani ? ? 1.00000 ? ?
C342 .8452(3) -.1453(3) .2169(3) .031(3) Uani ? ? 1.00000 ? ?
C343 .8533(3) -.1344(3) .2755(3) .033(3) Uani ? ? 1.00000 ? ?
C344 .8931(3) -.0801(3) .3197(3) .035(3) Uani ? ? 1.00000 ? ?
C3441 .8967(4) -.0674(3) .3831(3) .051(4) Uani ? ? 1.00000 ? ?
C3442 .8660(12) -.0093(9) .4019(7) .153(14) Uani ? ? .699(8) ? ?
C3443 .8734(8) -.1299(7) .3929(5) .093(8) Uani ? ? .699(8) ? ?
C3444 .9747(8) -.0576(8) .4212(5) .095(8) Uani ? ? .699(8) ? ?
C3442' .8151(12) -.0608(11) .3819(10) .046(6) Uiso ? ? .301(8) ? ?
C3443' .9355(16) -.0023(15) .4245(13) .080(9) Uiso ? ? .301(8) ? ?
C3444' .9140(14) -.1151(13) .4045(12) .066(8) Uiso ? ? .301(8) ? ?
C345 .9292(3) -.0384(3) .3045(3) .034(3) Uani ? ? 1.00000 ? ?
C346 .9239(3) -.0478(3) .2465(2) .027(3) Uani ? ? 1.00000 ? ?
C34 .9697(3) -.0050(3) .2327(3) .032(3) Uani ? ? 1.00000 ? ?
O411 .4138(2) -.1465(2) .14294(17) .038(2) Uani ? ? 1.00000 ? ?
C411 .3867(3) -.0928(3) .1702(2) .031(3) Uani ? ? 1.00000 ? ?
C4111 .3878(4) -.1610(4) .0811(3) .062(4) Uani ? ? 1.00000 ? ?
C4112 .4323(6) -.2132(4) .0559(3) .087(5) Uani ? ? 1.00000 ? ?
O4113 .4138(3) -.2720(3) .0599(2) .075(3) Uani ? ? 1.00000 ? ?
C412 .3299(3) -.1031(3) .1842(2) .028(3) Uani ? ? 1.00000 ? ?
C413 .3042(3) -.0481(3) .2111(3) .032(3) Uani ? ? 1.00000 ? ?
C414 .3328(3) .0160(3) .2248(3) .030(3) Uani ? ? 1.00000 ? ?
C4141 .3050(3) .0759(3) .2576(3) .039(3) Uani ? ? 1.00000 ? ?
C4142 .3158(4) .1361(3) .2401(4) .060(4) Uani ? ? 1.00000 ? ?
C4143 .3426(4) .0894(4) .3230(3) .067(4) Uani ? ? 1.00000 ? ?
C4144 .2304(4) .0634(3) .2453(3) .053(4) Uani ? ? 1.00000 ? ?
C415 .3908(3) .0239(3) .2119(3) .034(3) Uani ? ? 1.00000 ? ?
C416 .4189(3) -.0299(3) .1851(3) .034(3) Uani ? ? 1.00000 ? ?
C41 .4856(3) -.0219(3) .1765(3) .043(3) Uani ? ? 1.00000 ? ?
O421 .3678(2) -.29029(19) .14678(16) .0317(18) Uani ? ? 1.00000 ? ?
C421 .3787(3) -.2558(3) .2056(2) .029(3) Uani ? ? 1.00000 ? ?
C4211 .3131(4) -.3403(3) .1240(3) .048(3) Uani ? ? 1.00000 ? ?
C4212 .3087(5) -.3808(4) .0623(3) .070(4) Uani ? ? 1.00000 ? ?
O4213 .2938(3) -.3438(3) .0232(3) .094(4) Uani ? ? 1.00000 ? ?
C422 .4244(3) -.2769(3) .2485(3) .028(3) Uani ? ? 1.00000 ? ?
C423 .4303(3) -.2454(3) .3064(3) .033(3) Uani ? ? 1.00000 ? ?
C424 .3941(3) -.1932(3) .3228(3) .033(3) Uani ? ? 1.00000 ? ?
C4241 .3967(3) -.1626(3) .3856(3) .043(3) Uani ? ? 1.00000 ? ?
C4242 .3433(8) -.2008(8) .3949(5) .197(11) Uani ? ? 1.00000 ? ?
C4243 .3845(8) -.0929(5) .3992(4) .146(8) Uani ? ? 1.00000 ? ?
C4244 .4618(5) -.1692(5) .4287(3) .097(6) Uani ? ? 1.00000 ? ?
C425 .3525(3) -.1709(3) .2779(3) .030(3) Uani ? ? 1.00000 ? ?
C426 .3444(3) -.2009(3) .2198(2) .028(3) Uani ? ? 1.00000 ? ?
C42 .3017(3) -.1720(3) .1738(3) .032(3) Uani ? ? 1.00000 ? ?
O431 .5335(2) -.2700(2) .17246(16) .0339(19) Uani ? ? 1.00000 ? ?
C431 .5701(3) -.2664(3) .2294(2) .030(3) Uani ? ? 1.00000 ? ?
C4311 .5631(4) -.3100(4) .1307(3) .057(4) Uani ? ? 1.00000 ? ?
C4312 .5483(4) -.3802(4) .1170(3) .070(4) Uani ? ? 1.00000 ? ?
O4313 .4815(3) -.4043(3) .0844(3) .079(3) Uani ? ? 1.00000 ? ?
C432 .6320(3) -.2276(3) .2580(2) .028(3) Uani ? ? 1.00000 ? ?
C433 .6693(3) -.2288(3) .3139(3) .031(3) Uani ? ? 1.00000 ? ?
C434 .6463(3) -.2633(3) .3437(2) .026(2) Uani ? ? 1.00000 ? ?
C4341 .6866(3) -.2638(3) .4052(2) .030(3) Uani ? ? 1.00000 ? ?
C4342 .6969(3) -.3340(3) .4049(3) .043(3) Uani ? ? 1.00000 ? ?
C4343 .6482(3) -.2334(3) .4467(3) .043(3) Uani ? ? 1.00000 ? ?
C4344 .7562(3) -.2245(3) .4288(3) .039(3) Uani ? ? 1.00000 ? ?
C435 .5814(3) -.2969(3) .3148(2) .028(3) Uani ? ? 1.00000 ? ?
C436 .5426(3) -.2988(3) .2590(2) .028(3) Uani ? ? 1.00000 ? ?
C43 .4703(3) -.3290(3) .2341(3) .032(3) Uani ? ? 1.00000 ? ?
O441 .5687(2) -.1242(2) .14832(18) .041(2) Uani ? ? 1.00000 ? ?
C4411 .6171(4) -.0953(4) .1303(4) .067(5) Uani ? ? 1.00000 ? ?
C4412 .6083(5) -.1268(4) .0691(4) .078(5) Uani ? ? 1.00000 ? ?
O4413 .6340(3) -.1923(3) .0673(3) .093(4) Uani ? ? 1.00000 ? ?
C441 .5786(3) -.0936(3) .2067(3) .032(3) Uani ? ? 1.00000 ? ?
C442 .5411(3) -.0414(3) .2217(3) .035(3) Uani ? ? 1.00000 ? ?
C443 .5529(3) -.0105(3) .2812(3) .043(3) Uani ? ? 1.00000 ? ?
C444 .5986(3) -.0296(3) .3240(3) .039(3) Uani ? ? 1.00000 ? ?
C4441 .6104(4) .0052(3) .3897(3) .057(4) Uani ? ? 1.00000 ? ?
C4442 .6692(8) .0535(9) .4147(6) .220(11) Uani ? ? 1.00000 ? ?
C4443 .5522(6) .0408(6) .3987(4) .119(7) Uani ? ? 1.00000 ? ?
C4444 .6175(8) -.0445(5) .4220(4) .134(8) Uani ? ? 1.00000 ? ?
C445 .6323(3) -.0829(3) .3067(3) .036(3) Uani ? ? 1.00000 ? ?
C446 .6225(3) -.1160(3) .2493(3) .031(3) Uani ? ? 1.00000 ? ?
C44 .6548(3) -.1791(3) .2333(3) .033(3) Uani ? ? 1.00000 ? ?
C101 .2705(3) .3809(4) -.0150(3) .068(4) Uiso ? ? .60000 ? ?
C1011 .3182(5) .3623(7) -.0495(5) .086(5) Uiso ? ? .60000 ? ?
C102 .2340(5) .4349(3) -.0187(3) .073(4) Uiso ? ? .60000 ? ?
C103 .1902(5) .4520(5) .0130(4) .079(4) Uiso ? ? .60000 ? ?
C104 .1829(4) .4153(6) .0483(4) .084(5) Uiso ? ? .60000 ? ?
C105 .2196(5) .3614(5) .0520(4) .084(5) Uiso ? ? .60000 ? ?
C106 .2634(5) .3442(3) .0202(3) .084(5) Uiso ? ? .60000 ? ?
H1011a .3533(5) .3435(9) -.0271(6) .14200 Uiso ? ? .60000 ? ?
H1011b .2955(7) .3313(7) -.0866(4) .14200 Uiso ? ? .60000 ? ?
H1011c .3357(6) .4003(9) -.0544(6) .14200 Uiso ? ? .60000 ? ?
H102 .2389(7) .4598(5) -.0426(4) .10200 Uiso ? ? .60000 ? ?
H103 .1653(7) .4886(6) .0105(5) .10800 Uiso ? ? .60000 ? ?
H104 .1532(6) .4270(8) .0699(5) .11600 Uiso ? ? .60000 ? ?
H105 .2148(7) .3365(6) .0760(5) .12100 Uiso ? ? .60000 ? ?
H106 .2883(7) .3076(4) .0227(4) .11700 Uiso ? ? .60000 ? ?
C101' .1714(7) .4627(7) -.0191(7) .115(10) Uiso ? ? .40000 ? ?
C1011' .2267(11) .4476(13) -.0458(11) .48(6) Uiso ? ? .40000 ? ?
C102' .1111(9) .4819(8) -.0500(6) .125(11) Uiso ? ? .40000 ? ?
C103' .0604(7) .4957(9) -.0255(9) .103(9) Uiso ? ? .40000 ? ?
C104' .0699(9) .4903(10) .0298(9) .123(10) Uiso ? ? .40000 ? ?
C105' .1302(11) .4710(10) .0606(7) .102(9) Uiso ? ? .40000 ? ?
C106' .1809(8) .4572(8) .0362(7) .096(8) Uiso ? ? .40000 ? ?
H1011'a .2137(14) .4569(15) -.0818(12) .34700 Uiso ? ? .40000 ? ?
H1011'b .2671(10) .4740(15) -.0198(14) .41700 Uiso ? ? .40000 ? ?
H1011'c .2335(13) .4024(14) -.0524(13) .41700 Uiso ? ? .40000 ? ?
H102' .1047(13) .4856(12) -.0876(7) .20500 Uiso ? ? .40000 ? ?
H103' .0195(9) .5088(13) -.0464(12) .17900 Uiso ? ? .40000 ? ?
H104' .0355(12) .4997(15) .0464(13) .19300 Uiso ? ? .40000 ? ?
H105' .1366(15) .4673(14) .0982(8) .15700 Uiso ? ? .40000 ? ?
H106' .2218(10) .4440(11) .0571(9) .10800 Uiso ? ? .40000 ? ?
C201 .7695(4) .1054(5) -.0142(3) .076(4) Uiso ? ? .60000 ? ?
C2011 .8163(6) .1017(10) -.0490(6) .111(6) Uiso ? ? .60000 ? ?
C202 .7649(6) .1657(4) .0247(4) .082(5) Uiso ? ? .60000 ? ?
C203 .7218(7) .1690(5) .0568(4) .089(5) Uiso ? ? .60000 ? ?
C204 .6832(5) .1121(8) .0500(5) .075(4) Uiso ? ? .60000 ? ?
C205 .6878(6) .0520(6) .0113(4) .105(6) Uiso ? ? .60000 ? ?
C206 .7310(6) .0486(3) -.0208(3) .075(4) Uiso ? ? .60000 ? ?
H2011a .8523(5) .1361(13) -.0307(7) .18500 Uiso ? ? .60000 ? ?
H2011b .8345(8) .0607(12) -.0534(7) .18500 Uiso ? ? .60000 ? ?
H2011c .7912(7) .1047(10) -.0864(5) .18500 Uiso ? ? .60000 ? ?
H202 .7911(9) .2043(5) .0292(5) .12600 Uiso ? ? .60000 ? ?
H203 .7187(11) .2098(6) .0831(5) .13400 Uiso ? ? .60000 ? ?
H204 .6539(6) .1144(12) .0718(6) .11200 Uiso ? ? .60000 ? ?
H205 .6616(8) .0134(8) .0067(6) .15600 Uiso ? ? .60000 ? ?
H206 .7342(10) .0077(4) -.0471(4) .11200 Uiso ? ? .60000 ? ?
C201' .5558(6) .0044(8) -.0020(7) .131(11) Uiso ? ? .40000 ? ?
C2011' .4928(7) -.0238(14) -.0168(11) .26(3) Uiso ? ? .40000 ? ?
C202' .5863(9) .0511(8) .0528(7) .137(12) Uiso ? ? .40000 ? ?
C203' .6517(10) .0802(8) .0682(7) .092(8) Uiso ? ? .40000 ? ?
C204' .6866(7) .0627(12) .0287(9) .066(6) Uiso ? ? .40000 ? ?
C205' .6560(9) .0160(11) -.0261(9) .075(6) Uiso ? ? .40000 ? ?
C206' .5907(9) -.0132(7) -.0415(6) .101(8) Uiso ? ? .40000 ? ?
H2011'a .4673(7) .0101(18) -.0037(14) .42000 Uiso ? ? .40000 ? ?
H2011'b .4933(10) -.0566(15) .0016(12) .42000 Uiso ? ? .40000 ? ?
H2011'c .4740(10) -.0432(15) -.0579(11) .42000 Uiso ? ? .40000 ? ?
H202' .5626(13) .0630(12) .0796(9) .20100 Uiso ? ? .40000 ? ?
H203' .6725(15) .1119(11) .1055(8) .12500 Uiso ? ? .40000 ? ?
H204' .7310(8) .0824(16) .0391(13) .11200 Uiso ? ? .40000 ? ?
H205' .6797(12) .0041(16) -.0529(11) .11200 Uiso ? ? .40000 ? ?
H206' .5700(14) -.0448(9) -.0787(7) .14400 Uiso ? ? .40000 ? ?
H1111a 1.07197 .29395 .07044 .08900 Uiso ? ? 1.00000 ? ?
H1111b 1.01558 .33982 .06044 .08900 Uiso ? ? 1.00000 ? ?
H1112a .98858 .22268 .08363 .09800 Uiso ? ? 1.00000 ? ?
H1112b .97909 .21945 .01994 .09800 Uiso ? ? 1.00000 ? ?
H113 1.10883 .54889 .21275 .06100 Uiso ? ? 1.00000 ? ?
H1142a 1.25208 .65801 .25855 .19100 Uiso ? ? 1.00000 ? ?
H1142b 1.18068 .63049 .25088 .19100 Uiso ? ? 1.00000 ? ?
H1142c 1.20457 .61575 .19745 .19100 Uiso ? ? 1.00000 ? ?
H1143a 1.30426 .60125 .33767 .16700 Uiso ? ? 1.00000 ? ?
H1143b 1.28932 .52565 .32139 .16700 Uiso ? ? 1.00000 ? ?
H1143c 1.23405 .57099 .33028 .16700 Uiso ? ? 1.00000 ? ?
H1144a 1.33966 .58471 .24904 .13000 Uiso ? ? 1.00000 ? ?
H1144b 1.29226 .54203 .18806 .13000 Uiso ? ? 1.00000 ? ?
H1144c 1.32561 .50946 .23570 .13000 Uiso ? ? 1.00000 ? ?
H115 1.25796 .42980 .21534 .05500 Uiso ? ? 1.00000 ? ?
H11a 1.15971 .28201 .13550 .05200 Uiso ? ? 1.00000 ? ?
H11b 1.23226 .31231 .17529 .05200 Uiso ? ? 1.00000 ? ?
H1211a .81646 .39169 .16208 .06400 Uiso ? ? 1.00000 ? ?
H1211b .80289 .33616 .10336 .06400 Uiso ? ? 1.00000 ? ?
H1212a .84804 .40953 .06890 .11400 Uiso ? ? 1.00000 ? ?
H1212b .85972 .46504 .12733 .11400 Uiso ? ? 1.00000 ? ?
H123 .95695 .40484 .34419 .05900 Uiso ? ? 1.00000 ? ?
H1242a 1.04345 .60851 .43365 .17700 Uiso ? ? 1.00000 ? ?
H1242b .97360 .57608 .38883 .17700 Uiso ? ? 1.00000 ? ?
H1242c 1.02768 .59993 .36799 .17700 Uiso ? ? 1.00000 ? ?
H1243a 1.06220 .51188 .46910 .17100 Uiso ? ? 1.00000 ? ?
H1243b 1.05160 .44133 .42565 .17100 Uiso ? ? 1.00000 ? ?
H1243c .99064 .48120 .42686 .17100 Uiso ? ? 1.00000 ? ?
H1244a 1.14483 .54863 .43484 .18200 Uiso ? ? 1.00000 ? ?
H1244b 1.12771 .54429 .36986 .18200 Uiso ? ? 1.00000 ? ?
H1244c 1.13919 .48114 .38821 .18200 Uiso ? ? 1.00000 ? ?
H125 1.05061 .51817 .28338 .06000 Uiso ? ? 1.00000 ? ?
H12a .97437 .42758 .13233 .06000 Uiso ? ? 1.00000 ? ?
H12b .99199 .50174 .16774 .06000 Uiso ? ? 1.00000 ? ?
H1311a .88501 .19497 .10703 .08600 Uiso ? ? 1.00000 ? ?
H1311b .85950 .19291 .15712 .08600 Uiso ? ? 1.00000 ? ?
H1312a .85910 .08760 .10879 .09800 Uiso ? ? 1.00000 ? ?
H1312b .91856 .10203 .16713 .09800 Uiso ? ? 1.00000 ? ?
H133 1.05428 .17536 .34732 .04900 Uiso ? ? 1.00000 ? ?
H1342a .98217 .16787 .46008 .11100 Uiso ? ? 1.00000 ? ?
H1342b 1.00610 .13916 .40720 .11100 Uiso ? ? 1.00000 ? ?
H1342c .93115 .14998 .39705 .11100 Uiso ? ? 1.00000 ? ?
H1343a .95208 .28121 .48518 .11200 Uiso ? ? 1.00000 ? ?
H1343b .89847 .26541 .42346 .11200 Uiso ? ? 1.00000 ? ?
H1343c .95245 .32528 .44669 .11200 Uiso ? ? 1.00000 ? ?
H1344a 1.07122 .26760 .49870 .12300 Uiso ? ? 1.00000 ? ?
H1344b 1.07298 .30924 .45857 .12300 Uiso ? ? 1.00000 ? ?
H1344c 1.09499 .23879 .44573 .12300 Uiso ? ? 1.00000 ? ?
H135 .90805 .29773 .34831 .05200 Uiso ? ? 1.00000 ? ?
H13a .84940 .32733 .26210 .05100 Uiso ? ? 1.00000 ? ?
H13b .86164 .29492 .20371 .05100 Uiso ? ? 1.00000 ? ?
H1411a 1.11927 .10558 .13975 .06900 Uiso ? ? 1.00000 ? ?
H1411b 1.17544 .15312 .14084 .06900 Uiso ? ? 1.00000 ? ?
H1412a 1.12607 .10666 .03379 .21800 Uiso ? ? 1.00000 ? ?
H1412b 1.08869 .16911 .04328 .21800 Uiso ? ? 1.00000 ? ?
H143 1.24780 .35526 .28629 .04700 Uiso ? ? 1.00000 ? ?
H1442a 1.33945 .30951 .44331 .13400 Uiso ? ? 1.00000 ? ?
H1442b 1.33630 .28308 .37886 .13400 Uiso ? ? 1.00000 ? ?
H1442c 1.29064 .24791 .40072 .13400 Uiso ? ? 1.00000 ? ?
H1443a 1.31581 .42209 .43573 .09700 Uiso ? ? 1.00000 ? ?
H1443b 1.25433 .43061 .38592 .09700 Uiso ? ? 1.00000 ? ?
H1443c 1.31506 .39859 .37186 .09700 Uiso ? ? 1.00000 ? ?
H1444a 1.24343 .36437 .46784 .13300 Uiso ? ? 1.00000 ? ?
H1444b 1.19591 .30158 .42608 .13300 Uiso ? ? 1.00000 ? ?
H1444c 1.17955 .36969 .41852 .13300 Uiso ? ? 1.00000 ? ?
H145 1.15458 .23613 .34227 .04500 Uiso ? ? 1.00000 ? ?
H14a 1.04217 .14301 .20139 .04700 Uiso ? ? 1.00000 ? ?
H14b 1.08261 .12921 .25877 .04700 Uiso ? ? 1.00000 ? ?
H2111a .52494 .20221 .06114 .07800 Uiso ? ? 1.00000 ? ?
H2111b .57832 .25887 .07250 .07800 Uiso ? ? 1.00000 ? ?
H2112a .48310 .29091 .01941 .08200 Uiso ? ? 1.00000 ? ?
H2112b .49176 .33307 .08280 .08200 Uiso ? ? 1.00000 ? ?
H213 .76142 .22260 .22139 .05800 Uiso ? ? 1.00000 ? ?
H2142a .83950 .08696 .25528 .14600 Uiso ? ? 1.00000 ? ?
H2142b .82829 .15239 .24073 .14600 Uiso ? ? 1.00000 ? ?
H2142c .79334 .08621 .19380 .14600 Uiso ? ? 1.00000 ? ?
H2144a .80549 .13644 .34324 .18200 Uiso ? ? 1.00000 ? ?
H2144b .73661 .16420 .33656 .18200 Uiso ? ? 1.00000 ? ?
H2144c .79305 .20061 .32663 .18200 Uiso ? ? 1.00000 ? ?
H2143a .75023 .02587 .26532 .25200 Uiso ? ? 1.00000 ? ?
H2143b .70333 .02469 .20394 .25200 Uiso ? ? 1.00000 ? ?
H2143c .67954 .04976 .25730 .25200 Uiso ? ? 1.00000 ? ?
H215 .60961 .09993 .21341 .06200 Uiso ? ? 1.00000 ? ?
H21a .47695 .16458 .13034 .05500 Uiso ? ? 1.00000 ? ?
H21b .49266 .11550 .16591 .05500 Uiso ? ? 1.00000 ? ?
H2211a .67949 .44369 .13967 .07300 Uiso ? ? 1.00000 ? ?
H2211b .62352 .49042 .13984 .07300 Uiso ? ? 1.00000 ? ?
H2212a .60439 .36936 .04717 .11700 Uiso ? ? 1.00000 ? ?
H2212b .63256 .43405 .04308 .11700 Uiso ? ? 1.00000 ? ?
H223 .65508 .50851 .34088 .04200 Uiso ? ? 1.00000 ? ?
H2242a .84330 .50813 .44111 .25800 Uiso ? ? 1.00000 ? ?
H2242b .79535 .53707 .39595 .25800 Uiso ? ? 1.00000 ? ?
H2242c .83827 .48224 .37616 .25800 Uiso ? ? 1.00000 ? ?
H2243a .81472 .39514 .44130 .17200 Uiso ? ? 1.00000 ? ?
H2243b .81307 .36838 .37728 .17200 Uiso ? ? 1.00000 ? ?
H2243c .75151 .35217 .39318 .17200 Uiso ? ? 1.00000 ? ?
H2244a .75090 .48431 .47083 .18300 Uiso ? ? 1.00000 ? ?
H2244b .68351 .44740 .42450 .18300 Uiso ? ? 1.00000 ? ?
H2244c .70716 .51709 .42675 .18300 Uiso ? ? 1.00000 ? ?
H225 .75099 .34970 .29091 .04600 Uiso ? ? 1.00000 ? ?
H22a .66671 .31273 .13922 .04800 Uiso ? ? 1.00000 ? ?
H22b .73826 .31088 .18090 .04800 Uiso ? ? 1.00000 ? ?
H2311a .36087 .41478 .15023 .07100 Uiso ? ? 1.00000 ? ?
H2311b .38813 .37794 .10116 .07100 Uiso ? ? 1.00000 ? ?
H2312a .41955 .51241 .16082 .07900 Uiso ? ? 1.00000 ? ?
H2312b .36241 .48441 .10110 .07900 Uiso ? ? 1.00000 ? ?
H233 .40387 .44754 .34115 .04200 Uiso ? ? 1.00000 ? ?
H2342a .47638 .65858 .44892 .07900 Uiso ? ? 1.00000 ? ?
H2342b .42695 .62994 .38542 .07900 Uiso ? ? 1.00000 ? ?
H2342c .50238 .64754 .39691 .07900 Uiso ? ? 1.00000 ? ?
H2343a .44325 .56363 .47561 .08000 Uiso ? ? 1.00000 ? ?
H2343b .44535 .49200 .43892 .08000 Uiso ? ? 1.00000 ? ?
H2343c .39177 .53418 .41304 .08000 Uiso ? ? 1.00000 ? ?
H2344a .56363 .58850 .49182 .08100 Uiso ? ? 1.00000 ? ?
H2344b .58941 .57780 .43972 .08100 Uiso ? ? 1.00000 ? ?
H2344c .56669 .51770 .45401 .08100 Uiso ? ? 1.00000 ? ?
H235 .55191 .56888 .34130 .04200 Uiso ? ? 1.00000 ? ?
H23a .58180 .55179 .25386 .04300 Uiso ? ? 1.00000 ? ?
H23b .54397 .49571 .19686 .04300 Uiso ? ? 1.00000 ? ?
H2411a .30262 .23460 .09926 .06600 Uiso ? ? 1.00000 ? ?
H2411b .31521 .22372 .15917 .06600 Uiso ? ? 1.00000 ? ?
H2412a .35735 .12464 .12574 .08900 Uiso ? ? 1.00000 ? ?
H2412b .34279 .13662 .06604 .08900 Uiso ? ? 1.00000 ? ?
H243 .55127 .18109 .28135 .05300 Uiso ? ? 1.00000 ? ?
H2442a .53183 .23039 .44541 .24800 Uiso ? ? 1.00000 ? ?
H2442b .49778 .18248 .38276 .24800 Uiso ? ? 1.00000 ? ?
H2442c .46637 .24636 .40429 .24800 Uiso ? ? 1.00000 ? ?
H2443a .58873 .33684 .46124 .24500 Uiso ? ? 1.00000 ? ?
H2443b .52324 .35390 .42106 .24500 Uiso ? ? 1.00000 ? ?
H2443c .58989 .35876 .40875 .24500 Uiso ? ? 1.00000 ? ?
H2444a .63899 .23899 .42965 .19200 Uiso ? ? 1.00000 ? ?
H2444b .64272 .25788 .37642 .19200 Uiso ? ? 1.00000 ? ?
H2444c .60803 .18968 .36723 .19200 Uiso ? ? 1.00000 ? ?
H245 .45617 .33747 .33940 .04800 Uiso ? ? 1.00000 ? ?
H24a .36071 .34636 .19892 .04700 Uiso ? ? 1.00000 ? ?
H24b .34871 .35634 .25757 .04700 Uiso ? ? 1.00000 ? ?
H3111a .84896 -.28612 .06588 .11100 Uiso ? ? 1.00000 ? ?
H3111b .90597 -.33155 .07442 .11100 Uiso ? ? 1.00000 ? ?
H3112a .92971 -.27337 .01877 .10400 Uiso ? ? 1.00000 ? ?
H3112b .98249 -.24258 .08052 .10400 Uiso ? ? 1.00000 ? ?
H313 .91626 -.40690 .23067 .06300 Uiso ? ? 1.00000 ? ?
H3142a .70945 -.41169 .26301 .09000 Uiso ? ? 1.00000 ? ?
H3142b .70524 -.40916 .20182 .09000 Uiso ? ? 1.00000 ? ?
H3142c .71748 -.34443 .25312 .09000 Uiso ? ? 1.00000 ? ?
H3143a .79807 -.48727 .26339 .09800 Uiso ? ? 1.00000 ? ?
H3143b .86341 -.46943 .25342 .09800 Uiso ? ? 1.00000 ? ?
H3143c .79553 -.48645 .20214 .09800 Uiso ? ? 1.00000 ? ?
H3144a .82309 -.38019 .34652 .11300 Uiso ? ? 1.00000 ? ?
H3144b .83229 -.31380 .33546 .11300 Uiso ? ? 1.00000 ? ?
H3144c .88700 -.36188 .33468 .11300 Uiso ? ? 1.00000 ? ?
H315 .76314 -.29143 .21730 .05000 Uiso ? ? 1.00000 ? ?
H31a .75802 -.20711 .16932 .04900 Uiso ? ? 1.00000 ? ?
H31b .80420 -.20701 .13292 .04900 Uiso ? ? 1.00000 ? ?
H3211a 1.11339 -.35351 .13903 .08400 Uiso ? ? 1.00000 ? ?
H3211b 1.16239 -.29120 .15590 .08400 Uiso ? ? 1.00000 ? ?
H3212a 1.05745 -.33423 .04880 .10200 Uiso ? ? 1.00000 ? ?
H3212b 1.12753 -.35929 .05568 .10200 Uiso ? ? 1.00000 ? ?
H323 1.17047 -.16147 .33867 .06000 Uiso ? ? 1.00000 ? ?
H3242a 1.17991 -.28010 .45047 .17900 Uiso ? ? 1.00000 ? ?
H3242b 1.20830 -.28157 .40120 .17900 Uiso ? ? 1.00000 ? ?
H3242c 1.14374 -.32658 .38758 .17900 Uiso ? ? 1.00000 ? ?
H3243a 1.06627 -.23092 .44780 .18000 Uiso ? ? 1.00000 ? ?
H3243b 1.03397 -.27923 .38511 .18000 Uiso ? ? 1.00000 ? ?
H3243c 1.02929 -.20430 .39685 .18000 Uiso ? ? 1.00000 ? ?
H3244a 1.17362 -.15726 .47339 .18900 Uiso ? ? 1.00000 ? ?
H3244b 1.13732 -.12799 .42408 .18900 Uiso ? ? 1.00000 ? ?
H3244c 1.20440 -.15786 .42573 .18900 Uiso ? ? 1.00000 ? ?
H325 1.03690 -.31811 .29982 .07500 Uiso ? ? 1.00000 ? ?
H32a .98927 -.35535 .14499 .08700 Uiso ? ? 1.00000 ? ?
H32b 1.00141 -.39516 .18863 .08700 Uiso ? ? 1.00000 ? ?
H3311a 1.04397 -.13309 .09391 .08000 Uiso ? ? 1.00000 ? ?
H3311b 1.10941 -.09759 .14409 .08000 Uiso ? ? 1.00000 ? ?
H3312a 1.07561 -.02813 .09710 .08200 Uiso ? ? 1.00000 ? ?
H3312b 1.05911 -.00172 .15420 .08200 Uiso ? ? 1.00000 ? ?
H333 1.06307 .05776 .33558 .04100 Uiso ? ? 1.00000 ? ?
H3342a 1.22260 .15116 .44030 .07400 Uiso ? ? 1.00000 ? ?
H3342b 1.15458 .13851 .38952 .07400 Uiso ? ? 1.00000 ? ?
H3342c 1.22036 .12267 .37623 .07400 Uiso ? ? 1.00000 ? ?
H3343a 1.27938 .05780 .46698 .08900 Uiso ? ? 1.00000 ? ?
H3343b 1.28095 .02912 .40404 .08900 Uiso ? ? 1.00000 ? ?
H3343c 1.25041 -.01446 .43068 .08900 Uiso ? ? 1.00000 ? ?
H3344a 1.17244 .07926 .48450 .09400 Uiso ? ? 1.00000 ? ?
H3344b 1.13981 .00839 .44674 .09400 Uiso ? ? 1.00000 ? ?
H3344c 1.10542 .06838 .43290 .09400 Uiso ? ? 1.00000 ? ?
H335 1.21338 -.05932 .33258 .04500 Uiso ? ? 1.00000 ? ?
H33a 1.13973 -.16601 .19098 .04600 Uiso ? ? 1.00000 ? ?
H33b 1.20252 -.15175 .24689 .04600 Uiso ? ? 1.00000 ? ?
H3411a .81571 -.02926 .14528 .08000 Uiso ? ? 1.00000 ? ?
H3411b .77111 -.09607 .12008 .08000 Uiso ? ? 1.00000 ? ?
H3412a .84911 -.05487 .06192 .09300 Uiso ? ? 1.00000 ? ?
H3412b .77258 -.04912 .04586 .09300 Uiso ? ? 1.00000 ? ?
H343 .83064 -.16582 .28634 .05000 Uiso ? ? 1.00000 ? ?
H3442a .86696 -.00375 .44054 .13000 Uiso ? ? .699(8) ? ?
H3442b .82098 -.01448 .37664 .13000 Uiso ? ? .699(8) ? ?
H3442c .89019 .02726 .40114 .13000 Uiso ? ? .699(8) ? ?
H3443a .87120 -.11967 .43071 .11200 Uiso ? ? .699(8) ? ?
H3443b .90780 -.16043 .39038 .11200 Uiso ? ? .699(8) ? ?
H3443c .83297 -.14999 .36428 .11200 Uiso ? ? .699(8) ? ?
H3444a .98026 -.04890 .46098 .06000 Uiso ? ? .699(8) ? ?
H3444b .99619 -.02043 .41680 .06000 Uiso ? ? .699(8) ? ?
H3444c .99534 -.09537 .40793 .06000 Uiso ? ? .699(8) ? ?
H3442'a .81675 -.05255 .42194 .07800 Uiso ? ? .301(8) ? ?
H3442'b .78960 -.10055 .35867 .07800 Uiso ? ? .301(8) ? ?
H3442'c .79990 -.02543 .36945 .07800 Uiso ? ? .301(8) ? ?
H3443'a .93297 .00450 .46201 .13900 Uiso ? ? .301(8) ? ?
H3443'b .92093 .03217 .41020 .13900 Uiso ? ? .301(8) ? ?
H3443'c .98319 -.00500 .42818 .13900 Uiso ? ? .301(8) ? ?
H3444'a .91581 -.10120 .44413 .12700 Uiso ? ? .301(8) ? ?
H3444'b .95871 -.12336 .40412 .12700 Uiso ? ? .301(8) ? ?
H3444'c .88426 -.15245 .38272 .12700 Uiso ? ? .301(8) ? ?
H345 .95875 -.00162 .33475 .05000 Uiso ? ? 1.00000 ? ?
H34a .95728 -.01433 .19149 .04500 Uiso ? ? 1.00000 ? ?
H34b .96447 .04077 .24916 .04500 Uiso ? ? 1.00000 ? ?
H4111a .39069 -.12244 .06970 .09000 Uiso ? ? 1.00000 ? ?
H4111b .34135 -.17901 .06523 .09000 Uiso ? ? 1.00000 ? ?
H4112a .48128 -.19922 .07913 .11200 Uiso ? ? 1.00000 ? ?
H4112b .42918 -.21544 .01670 .11200 Uiso ? ? 1.00000 ? ?
H413 .26475 -.05475 .22120 .04500 Uiso ? ? 1.00000 ? ?
H4142a .29857 .17346 .26032 .09900 Uiso ? ? 1.00000 ? ?
H4142b .29366 .12821 .19880 .09900 Uiso ? ? 1.00000 ? ?
H4142c .36279 .14787 .24856 .09900 Uiso ? ? 1.00000 ? ?
H4143a .32709 .12660 .34609 .10700 Uiso ? ? 1.00000 ? ?
H4143b .38997 .09918 .33286 .10700 Uiso ? ? 1.00000 ? ?
H4143c .33585 .05245 .33556 .10700 Uiso ? ? 1.00000 ? ?
H4144a .21434 .10082 .26573 .08900 Uiso ? ? 1.00000 ? ?
H4144b .22085 .02645 .25635 .08900 Uiso ? ? 1.00000 ? ?
H4144c .20626 .05374 .20408 .08900 Uiso ? ? 1.00000 ? ?
H415 .41308 .06852 .22314 .05200 Uiso ? ? 1.00000 ? ?
H41a .49580 .02239 .17864 .06000 Uiso ? ? 1.00000 ? ?
H41b .48276 -.04975 .13780 .06000 Uiso ? ? 1.00000 ? ?
H4211a .27152 -.32129 .12327 .06800 Uiso ? ? 1.00000 ? ?
H4211b .31931 -.36831 .14826 .06800 Uiso ? ? 1.00000 ? ?
H4212a .27660 -.41955 .04841 .09900 Uiso ? ? 1.00000 ? ?
H4212b .35249 -.39910 .06429 .09900 Uiso ? ? 1.00000 ? ?
H423 .46081 -.26008 .33666 .04700 Uiso ? ? 1.00000 ? ?
H4242a .34312 -.18391 .43355 .28900 Uiso ? ? 1.00000 ? ?
H4242b .35145 -.24644 .38750 .28900 Uiso ? ? 1.00000 ? ?
H4242c .29974 -.19923 .36829 .28900 Uiso ? ? 1.00000 ? ?
H4243a .38721 -.07476 .43892 .21300 Uiso ? ? 1.00000 ? ?
H4243b .34215 -.08694 .37453 .21300 Uiso ? ? 1.00000 ? ?
H4243c .41879 -.06756 .39369 .21300 Uiso ? ? 1.00000 ? ?
H4244a .46410 -.14943 .46768 .14700 Uiso ? ? 1.00000 ? ?
H4244b .49924 -.14657 .42355 .14700 Uiso ? ? 1.00000 ? ?
H4244c .47074 -.21384 .42268 .14700 Uiso ? ? 1.00000 ? ?
H425 .32906 -.13363 .28858 .04300 Uiso ? ? 1.00000 ? ?
H42a .30034 -.19989 .13579 .04700 Uiso ? ? 1.00000 ? ?
H42b .25686 -.17241 .17436 .04700 Uiso ? ? 1.00000 ? ?
H4311a .61131 -.29883 .14612 .08000 Uiso ? ? 1.00000 ? ?
H4311b .54691 -.29856 .09509 .08000 Uiso ? ? 1.00000 ? ?
H4312a .56127 -.39091 .15357 .08800 Uiso ? ? 1.00000 ? ?
H4312b .57740 -.40319 .09643 .08800 Uiso ? ? 1.00000 ? ?
H433 .71293 -.20353 .33304 .04300 Uiso ? ? 1.00000 ? ?
H4342a .72223 -.33559 .44319 .07200 Uiso ? ? 1.00000 ? ?
H4342b .72114 -.35422 .37932 .07200 Uiso ? ? 1.00000 ? ?
H4342c .65484 -.36046 .39189 .07200 Uiso ? ? 1.00000 ? ?
H4343a .67304 -.23343 .48509 .07700 Uiso ? ? 1.00000 ? ?
H4343b .60547 -.25756 .43385 .07700 Uiso ? ? 1.00000 ? ?
H4343c .64217 -.18891 .44721 .07700 Uiso ? ? 1.00000 ? ?
H4344a .78072 -.22513 .46716 .06600 Uiso ? ? 1.00000 ? ?
H4344b .75165 -.17923 .43019 .06600 Uiso ? ? 1.00000 ? ?
H4344c .78185 -.24197 .40402 .06600 Uiso ? ? 1.00000 ? ?
H435 .56284 -.31975 .33520 .04200 Uiso ? ? 1.00000 ? ?
H43a .45718 -.34855 .19225 .04800 Uiso ? ? 1.00000 ? ?
H43b .46534 -.36371 .24980 .04800 Uiso ? ? 1.00000 ? ?
H4411a .66244 -.09723 .15459 .08700 Uiso ? ? 1.00000 ? ?
H4411b .61209 -.04808 .13745 .08700 Uiso ? ? 1.00000 ? ?
H4412a .63446 -.09965 .05442 .11400 Uiso ? ? 1.00000 ? ?
H4412b .56219 -.12896 .04241 .11400 Uiso ? ? 1.00000 ? ?
H443 .52686 .02587 .29194 .05600 Uiso ? ? 1.00000 ? ?
H4442a .67977 .07480 .45510 .28200 Uiso ? ? 1.00000 ? ?
H4442b .66647 .08534 .39498 .28200 Uiso ? ? 1.00000 ? ?
H4442c .70988 .03088 .41081 .28200 Uiso ? ? 1.00000 ? ?
H4443a .55993 .06098 .43913 .18300 Uiso ? ? 1.00000 ? ?
H4443b .51219 .00904 .38344 .18300 Uiso ? ? 1.00000 ? ?
H4443c .54284 .07237 .37897 .18300 Uiso ? ? 1.00000 ? ?
H4444a .62301 -.02562 .46195 .18700 Uiso ? ? 1.00000 ? ?
H4444b .65171 -.07213 .41786 .18700 Uiso ? ? 1.00000 ? ?
H4444c .57475 -.07557 .40518 .18700 Uiso ? ? 1.00000 ? ?
H445 .66503 -.09714 .33666 .05200 Uiso ? ? 1.00000 ? ?
H44a .64087 -.19822 .19084 .04700 Uiso ? ? 1.00000 ? ?
H44b .70238 -.17107 .24759 .04700 Uiso ? ? 1.00000 ? ?

loop_
_atom_site_aniso_label
_atom_site_aniso_U_11
_atom_site_aniso_U_22
_atom_site_aniso_U_33
_atom_site_aniso_U_12
_atom_site_aniso_U_13
_atom_site_aniso_U_23
O111 .037(3) .043(3) .032(2) .001(2) .005(2) .008(2)
C111 .034(4) .049(4) .021(3) .001(3) .008(3) .015(3)
C1111 .062(6) .084(6) .026(4) -.004(5) -.001(4) .010(4)
C1112 .043(5) .101(7) .060(6) .005(5) .003(4) .015(5)
O1113 .081(5) .140(6) .093(5) .013(4) .025(4) .027(5)
C112 .035(4) .046(4) .042(4) .007(3) .011(3) .024(3)
C113 .044(4) .039(4) .049(4) .008(3) .015(4) .020(3)
C114 .037(4) .047(4) .050(4) .006(3) .012(4) .028(4)
C1141 .032(4) .047(5) .093(6) .001(3) .019(4) .027(4)
C1142 .055(6) .046(6) .252(15) -.000(5) .021(8) .047(8)
C1143 .086(8) .120(9) .083(7) -.050(7) .020(6) -.002(6)
C1144 .064(6) .071(6) .124(8) -.001(5) .037(6) .050(6)
C115 .029(4) .053(4) .042(4) .006(3) .012(3) .024(3)
C116 .040(4) .045(4) .028(3) .007(3) .016(3) .019(3)
C11 .035(4) .045(4) .029(4) .006(3) .014(3) .012(3)
O121 .029(3) .042(3) .038(3) .007(2) .006(2) .008(2)
C121 .027(4) .032(4) .042(4) .008(3) .005(3) .004(3)
C1211 .042(4) .046(4) .044(4) .009(3) .012(3) .021(3)
C1212 .040(5) .105(8) .106(8) .022(5) .020(5) .033(6)
O1213 .108(6) .147(7) .122(7) .024(5) .038(5) .040(5)
C122 .027(4) .031(4) .043(4) .007(3) .012(3) .009(3)
C123 .038(4) .035(4) .044(4) .010(3) .009(3) .012(3)
C124 .033(4) .031(4) .048(4) .007(3) .004(3) .006(3)
C1241 .053(5) .051(5) .043(4) -.004(4) -.001(4) .008(4)
C1242 .161(12) .073(7) .078(8) .026(7) .004(8) -.023(6)
C1243 .135(10) .129(10) .046(6) -.060(8) -.021(6) .014(6)
C1244 .061(7) .166(11) .077(8) -.020(7) -.017(6) .003(7)
C125 .031(4) .029(4) .055(4) .001(3) .005(3) .014(3)
C126 .025(4) .034(4) .048(4) .007(3) .004(3) .017(3)
C12 .038(4) .038(4) .050(4) .008(3) .006(3) .019(3)
O131 .043(3) .046(3) .025(2) .010(2) .007(2) .009(2)
C131 .033(4) .031(3) .027(3) -.005(3) .006(3) .007(3)
C1311 .062(5) .046(5) .039(4) .004(4) -.009(4) .005(3)
C1312 .077(7) .061(6) .060(6) .015(5) -.012(5) .003(4)
O1313 .144(7) .087(5) .071(4) .046(5) .021(4) .005(4)
C132 .024(3) .028(3) .026(3) -.002(3) .005(3) .004(3)
C133 .034(4) .030(3) .033(4) .000(3) .010(3) .010(3)
C134 .036(4) .035(4) .031(4) -.002(3) .012(3) .008(3)
C1341 .054(5) .052(4) .038(4) .008(4) .022(4) .014(3)
C1342 .094(7) .067(6) .065(6) .017(5) .046(5) .035(5)
C1343 .103(7) .071(6) .049(5) .028(5) .049(5) .018(4)
C1344 .083(7) .116(8) .029(4) -.010(6) .013(4) .010(5)
C135 .035(4) .036(4) .038(4) -.001(3) .017(3) .005(3)
C136 .026(4) .036(4) .038(4) .002(3) .009(3) .011(3)
C13 .029(4) .043(4) .039(4) .010(3) .013(3) .012(3)
O141 .039(3) .040(3) .022(2) .011(2) .010(2) .0057(19)
C141 .029(4) .037(4) .023(3) .012(3) .009(3) .011(3)
C1411 .060(5) .048(4) .027(4) .017(4) .010(4) -.001(3)
C1412 .134(10) .071(7) .276(17) -.050(7) .157(12) -.094(9)
O1413 .262(12) .094(6) .151(8) .029(7) .124(8) .022(5)
C142 .029(4) .038(4) .028(3) .011(3) .013(3) .014(3)
C143 .024(3) .036(4) .035(4) .002(3) .008(3) .016(3)
C144 .031(4) .035(4) .028(3) .005(3) .008(3) .014(3)
C1441 .037(4) .038(4) .036(4) -.002(3) .004(3) .015(3)
C1442 .071(6) .070(6) .062(6) .003(5) -.027(5) .015(5)
C1443 .068(6) .058(5) .040(4) -.020(4) .003(4) .012(4)
C1444 .090(7) .103(7) .028(4) -.041(6) .019(5) -.005(4)
C145 .029(4) .037(4) .026(3) .003(3) .007(3) .012(3)
C146 .026(3) .026(3) .029(3) .007(3) .009(3) .010(3)
C14 .036(4) .028(3) .028(3) .003(3) .010(3) .006(3)
O211 .035(3) .039(3) .030(2) .002(2) .012(2) .008(2)
C211 .037(4) .026(3) .030(3) .003(3) .014(3) -.002(3)
C2111 .048(5) .070(5) .028(4) .002(4) .011(3) .006(4)
C2112 .035(4) .108(7) .036(4) -.000(4) .007(4) .019(4)
O2113 .057(4) .117(5) .055(4) -.002(3) .017(3) .013(3)
C212 .033(4) .030(3) .033(4) .001(3) .017(3) .004(3)
C213 .030(4) .036(4) .050(4) .002(3) .015(3) .006(3)
C214 .032(4) .033(4) .065(5) .003(3) .013(4) .011(3)
C2141 .037(5) .052(5) .101(7) .005(4) .015(5) .036(5)
C2142 .064(6) .073(6) .153(10) .037(5) .042(7) .040(6)
C2144 .103(9) .178(12) .102(9) .072(8) .029(7) .076(9)
C2143 .061(7) .112(10) .37(2) -.000(7) -.002(10) .172(13)
C215 .041(4) .029(4) .061(5) .004(3) .021(4) .012(3)
C216 .040(4) .029(3) .038(4) .000(3) .017(3) -.002(3)
C21 .041(4) .029(4) .043(4) -.001(3) .015(3) .006(3)
O221 .032(2) .038(2) .027(2) -.004(2) .009(2) .007(2)
C221 .025(3) .029(3) .024(3) -.005(3) .009(3) .006(3)
C2211 .061(5) .059(5) .025(4) -.014(4) .012(4) .013(3)
C2212 .041(5) .162(10) .090(7) .007(6) .022(5) .094(7)
O2213 .095(5) .142(6) .084(5) .011(5) .018(4) .057(5)
C222 .024(3) .028(3) .028(3) -.002(3) .009(3) .011(3)
C223 .030(4) .027(3) .027(3) .001(3) .011(3) .005(3)
C224 .026(3) .030(3) .031(3) .001(3) .009(3) .010(3)
C2241 .037(4) .049(4) .029(4) .008(3) .005(3) .013(3)
C2242 .109(10) .232(15) .081(8) -.098(10) -.055(7) .081(9)
C2243 .185(12) .091(7) .037(5) .082(8) .011(6) .020(5)
C2244 .122(9) .206(13) .030(5) .098(9) .012(6) .023(6)
C225 .028(4) .032(3) .036(4) .003(3) .012(3) .011(3)
C226 .026(3) .026(3) .033(3) -.000(3) .012(3) .008(3)
C22 .026(4) .041(4) .031(4) .003(3) .011(3) .008(3)
O231 .033(3) .036(2) .025(2) -.001(2) .007(2) .0029(19)
C231 .027(3) .026(3) .023(3) .001(3) .004(3) .003(3)
C2311 .055(5) .047(4) .034(4) -.000(4) .007(4) .012(3)
C2312 .060(5) .065(5) .051(5) -.003(4) .015(4) .014(4)
O2313 .116(6) .094(5) .075(4) -.004(4) .034(4) .026(4)
C232 .021(3) .024(3) .035(4) -.000(3) .007(3) .008(3)
C233 .029(4) .029(3) .036(4) .004(3) .016(3) .013(3)
C234 .031(4) .026(3) .028(3) .006(3) .011(3) .009(3)
C2341 .040(4) .039(4) .025(3) -.003(3) .011(3) .007(3)
C2342 .070(5) .031(4) .042(4) .001(4) .028(4) .002(3)
C2343 .055(5) .046(4) .036(4) -.005(4) .025(4) .005(3)
C2344 .042(4) .065(5) .030(4) -.006(4) .007(3) .009(3)
C235 .031(4) .023(3) .028(3) .002(3) .008(3) .007(3)
C236 .028(3) .027(3) .029(3) .006(3) .010(3) .012(3)
C23 .029(4) .029(3) .030(3) -.000(3) .010(3) .006(3)
O241 .031(2) .035(2) .037(3) -.004(2) .009(2) .009(2)
C241 .029(4) .027(3) .035(4) -.006(3) .011(3) .008(3)
C2411 .040(4) .040(4) .051(4) -.004(3) .016(4) .007(3)
C2412 .049(5) .082(6) .068(6) -.004(4) .021(5) .012(5)
O2413 .094(5) .106(5) .099(5) -.009(4) .037(4) .012(4)
C242 .036(4) .021(3) .037(4) -.006(3) .013(3) .001(3)
C243 .036(4) .027(3) .045(4) .006(3) .013(3) .014(3)
C244 .034(4) .032(4) .039(4) .001(3) .006(3) .012(3)
C2441 .056(5) .050(5) .043(4) .015(4) .011(4) .016(4)
C2442 .109(10) .35(2) .129(11) -.031(12) -.013(9) .180(14)
C2443 .274(18) .096(8) .052(7) .081(10) -.075(9) -.026(6)
C2444 .097(8) .179(12) .055(6) .069(8) -.001(6) .009(7)
C245 .035(4) .031(3) .036(4) -.002(3) .013(3) .005(3)
C246 .023(3) .027(3) .044(4) -.004(3) .015(3) .009(3)
C24 .024(3) .037(4) .037(4) .003(3) .012(3) .011(3)
O311 .055(3) .036(3) .045(3) -.005(2) .032(3) .002(2)
C311 .042(4) .024(3) .050(4) -.009(3) .024(4) -.001(3)
C3111 .117(8) .060(5) .062(6) -.017(5) .062(6) .001(4)
C3112 .141(9) .064(6) .045(5) .029(6) .045(6) .008(4)
O3113 .079(4) .091(4) .062(4) .024(3) .030(3) .036(3)
C312 .039(4) .027(4) .072(5) -.004(3) .034(4) .001(3)
C313 .038(4) .029(4) .066(5) .003(3) .023(4) .010(3)
C314 .035(4) .025(3) .047(4) -.003(3) .017(3) .005(3)
C3141 .047(4) .033(4) .054(5) .003(3) .025(4) .013(3)
C3142 .048(5) .042(4) .095(6) .004(4) .042(5) .026(4)
C3143 .066(5) .036(4) .090(6) .011(4) .049(5) .026(4)
C3144 .075(6) .075(6) .052(5) -.007(5) .028(5) .014(4)
C315 .026(4) .037(4) .036(4) -.005(3) .012(3) .002(3)
C316 .033(4) .028(3) .035(4) -.005(3) .009(3) .002(3)
C31 .026(4) .039(4) .031(4) -.004(3) .007(3) .006(3)
O321 .036(3) .039(3) .048(3) -.001(2) .021(2) -.001(2)
C321 .032(4) .032(4) .057(4) .011(3) .026(3) .010(3)
C3211 .047(5) .080(6) .057(5) .012(4) .025(4) .003(4)
C3212 .084(7) .098(7) .049(5) .035(6) .022(5) .020(5)
O3213 .085(5) .102(5) .082(5) -.001(4) .022(4) .037(4)
C322 .029(4) .034(4) .043(4) .006(3) .020(3) .012(3)
C323 .050(5) .035(4) .055(5) .013(3) .030(4) .020(3)
C324 .061(5) .037(4) .072(5) .015(4) .038(4) .026(4)
C3241 .114(8) .071(6) .064(6) .014(5) .057(6) .036(5)
C3242 .175(12) .116(9) .093(8) .047(8) .054(8) .075(7)
C3243 .161(12) .140(10) .114(9) .033(9) .102(9) .061(8)
C3244 .227(15) .105(9) .049(6) -.025(9) .055(8) .020(6)
C325 .062(5) .043(4) .093(6) .019(4) .054(5) .033(4)
C326 .039(4) .028(4) .081(5) .009(3) .038(4) .016(4)
C32 .050(5) .026(4) .124(7) .001(3) .056(5) .008(4)
O331 .039(3) .040(3) .024(2) -.007(2) .009(2) .007(2)
C331 .033(4) .032(3) .021(3) -.008(3) .007(3) .008(3)
C3311 .078(6) .056(5) .042(5) -.001(4) .014(4) .009(4)
C3312 .060(6) .067(6) .045(5) .000(4) -.003(4) .007(4)
O3313 .089(5) .085(4) .066(4) .011(4) .011(4) .020(3)
C332 .027(3) .032(3) .024(3) -.006(3) .005(3) .013(3)
C333 .027(3) .031(3) .025(3) -.003(3) .009(3) .004(3)
C334 .029(4) .032(3) .023(3) -.007(3) .006(3) .006(3)
C3341 .034(4) .038(4) .026(3) -.005(3) .004(3) .004(3)
C3342 .045(4) .037(4) .038(4) -.012(3) .006(3) -.004(3)
C3343 .046(5) .055(5) .040(4) .003(4) -.005(4) .009(4)
C3344 .059(5) .069(5) .026(4) -.014(4) .014(4) .003(4)
C335 .026(3) .035(4) .032(3) -.002(3) .010(3) .012(3)
C336 .025(3) .026(3) .025(3) -.003(3) .012(3) .007(3)
C33 .028(4) .035(4) .030(3) -.001(3) .011(3) .007(3)
O341 .027(2) .045(3) .027(2) .004(2) .005(2) .013(2)
C341 .027(3) .036(4) .023(3) .009(3) .007(3) .010(3)
C3411 .052(5) .073(5) .037(4) .027(4) .010(4) .019(4)
C3412 .074(6) .075(6) .032(4) .019(5) .001(4) .014(4)
O3413 .086(5) .115(5) .065(4) .006(4) .015(4) .027(4)
C342 .024(3) .033(3) .033(4) .004(3) .008(3) .010(3)
C343 .027(4) .037(4) .035(4) -.001(3) .010(3) .011(3)
C344 .038(4) .041(4) .024(3) -.003(3) .011(3) .005(3)
C3441 .059(5) .053(5) .032(4) -.024(4) .013(4) .005(3)
C3442 .31(3) .142(15) .096(12) .139(18) .159(17) .064(11)
C3443 .135(13) .101(10) .028(6) -.078(9) .031(7) -.003(6)
C3444 .115(12) .132(13) .032(7) -.044(10) .011(7) .032(8)
C345 .029(4) .033(4) .031(4) -.004(3) .007(3) .002(3)
C346 .025(3) .028(3) .027(3) .002(3) .006(3) .008(3)
C34 .030(4) .032(3) .032(4) .001(3) .008(3) .011(3)
O411 .048(3) .040(3) .032(2) .014(2) .022(2) .014(2)
C411 .034(4) .038(4) .026(3) .012(3) .010(3) .014(3)
C4111 .093(7) .068(5) .038(4) .039(5) .035(5) .021(4)
C4112 .183(11) .044(5) .032(4) -.005(6) .035(6) .011(4)
O4113 .081(4) .075(4) .057(4) -.002(3) .026(3) .001(3)
C412 .026(3) .036(4) .022(3) .006(3) .005(3) .012(3)
C413 .029(4) .044(4) .029(3) .010(3) .011(3) .016(3)
C414 .030(4) .036(4) .029(3) .010(3) .010(3) .016(3)
C4141 .041(4) .035(4) .049(4) .009(3) .022(4) .018(3)
C4142 .072(6) .040(4) .093(6) .015(4) .056(5) .023(4)
C4143 .081(6) .075(6) .040(5) .030(5) .025(4) .007(4)
C4144 .050(5) .045(4) .082(6) .019(4) .038(4) .027(4)
C415 .038(4) .032(4) .036(4) .007(3) .012(3) .017(3)
C416 .034(4) .044(4) .037(4) .011(3) .016(3) .025(3)
C41 .040(4) .049(4) .061(5) .016(3) .029(4) .035(4)
O421 .029(2) .032(2) .026(2) -.0024(19) .005(2) .0026(18)
C421 .026(3) .030(3) .024(3) -.006(3) .007(3) .003(3)
C4211 .052(5) .047(4) .033(4) -.012(4) .009(4) .002(3)
C4212 .101(7) .056(5) .030(4) -.030(5) -.013(4) .020(4)
O4213 .095(5) .097(5) .068(4) -.005(4) .016(4) .006(4)
C422 .024(3) .028(3) .030(3) -.003(3) .008(3) .006(3)
C423 .031(4) .035(4) .033(4) .004(3) .009(3) .014(3)
C424 .029(4) .039(4) .028(3) -.001(3) .009(3) .008(3)
C4241 .044(4) .059(5) .025(4) .012(4) .013(3) .008(3)
C4242 .208(15) .287(19) .080(8) -.121(14) .111(10) -.035(10)
C4243 .270(16) .111(8) .036(5) .132(10) .039(8) .009(5)
C4244 .087(7) .141(9) .031(5) .056(7) .006(5) -.002(5)
C425 .025(3) .031(3) .028(3) -.001(3) .007(3) .004(3)
C426 .023(3) .029(3) .028(3) -.002(3) .004(3) .007(3)
C42 .028(4) .034(4) .029(3) .006(3) .006(3) .008(3)
O431 .037(3) .040(3) .021(2) .009(2) .005(2) .0081(19)
C431 .035(4) .026(3) .025(3) .010(3) .009(3) .005(3)
C4311 .069(6) .053(5) .038(4) .014(4) .004(4) .013(4)
C4312 .063(6) .076(6) .049(5) -.004(5) -.007(4) .017(4)
O4313 .080(4) .078(4) .071(4) -.002(3) .014(3) .023(3)
C432 .030(4) .027(3) .029(3) .008(3) .014(3) .007(3)
C433 .027(4) .025(3) .034(4) .002(3) .008(3) .004(3)
C434 .026(3) .029(3) .023(3) .006(3) .008(3) .009(3)
C4341 .030(4) .032(3) .027(3) -.001(3) .006(3) .010(3)
C4342 .044(4) .045(4) .034(4) -.001(3) .002(3) .017(3)
C4343 .038(4) .055(4) .028(4) -.004(3) .006(3) .008(3)
C4344 .034(4) .045(4) .026(3) -.004(3) -.001(3) .007(3)
C435 .032(4) .024(3) .026(3) .003(3) .010(3) .006(3)
C436 .029(3) .023(3) .028(3) .005(3) .007(3) .003(3)
C43 .031(4) .029(3) .026(3) -.001(3) .004(3) .001(3)
O441 .042(3) .059(3) .038(3) .015(2) .024(2) .025(2)
C4411 .061(6) .100(7) .060(5) .012(5) .037(5) .034(5)
C4412 .079(7) .075(6) .057(6) -.015(5) .015(5) -.004(5)
O4413 .085(5) .098(5) .076(4) .010(4) .021(4) .007(4)
C441 .034(4) .037(4) .034(4) .000(3) .020(3) .013(3)
C442 .033(4) .033(4) .052(4) .005(3) .022(3) .024(3)
C443 .045(4) .030(4) .061(5) .008(3) .028(4) .015(3)
C444 .045(4) .030(4) .039(4) .002(3) .012(3) .010(3)
C4441 .072(6) .046(4) .040(4) .014(4) .016(4) -.001(3)
C4442 .173(14) .253(18) .120(11) -.121(13) .071(11) -.128(12)
C4443 .153(11) .153(10) .057(6) .083(9) .056(7) .020(6)
C4444 .256(16) .109(9) .053(6) .099(10) .068(8) .032(6)
C445 .038(4) .033(4) .037(4) .002(3) .013(3) .011(3)
C446 .029(4) .032(3) .040(4) .005(3) .016(3) .016(3)
C44 .034(4) .039(4) .031(4) .010(3) .015(3) .015(3)

loop_
_atom_type_symbol
_atom_type_description
_atom_type_oxidation_number
_atom_type_number_in_cell
_atom_type_scat_dispersion_real
_atom_type_scat_dispersion_imag
_atom_type_scat_source
C ? 0 444 .002 .002 'Int Tables Vol IV Tables 2.2B and 2.3.1'
H ? 0 608 0 0 'Int Tables Vol IV Tables 2.2B and 2.3.1'
O ? 0 64 .008 .006 'Int Tables Vol IV Tables 2.2B and 2.3.1'

loop_
_diffrn_attenuator_code
_diffrn_attenuator_scale
? ?

loop_
_geom_angle_atom_site_label_1
_geom_angle_atom_site_label_2
_geom_angle_atom_site_label_3
_geom_angle_site_symmetry_1
_geom_angle_site_symmetry_2
_geom_angle_site_symmetry_3
_geom_angle
_geom_angle_publ_flag
C111 O111 C1111 . . . 113.0(6) ?
O111 C111 C112 . . . 118.5(6) ?
O111 C111 C116 . . . 119.8(6) ?
C112 C111 C116 . . . 121.6(6) ?
O111 C1111 C1112 . . . 108.9(7) ?
O111 C1111 H1111a . . . 109.0 ?
O111 C1111 H1111b . . . 110.7 ?
C1112 C1111 H1111a . . . 111.2 ?
C1112 C1111 H1111b . . . 111.1 ?
H1111a C1111 H1111b . . . 105.9 ?
C1111 C1112 O1113 . . . 107.0(8) ?
C1111 C1112 H1112a . . . 111.8 ?
C1111 C1112 H1112b . . . 111.2 ?
O1113 C1112 H1112a . . . 111.8 ?
O1113 C1112 H1112b . . . 111.0 ?
H1112a C1112 H1112b . . . 104.1 ?
C111 C112 C113 . . . 117.9(6) ?
C111 C112 C12 . . . 119.6(6) ?
C113 C112 C12 . . . 122.2(6) ?
C112 C113 C114 . . . 122.9(6) ?
C112 C113 H113 . . . 118.7 ?
C114 C113 H113 . . . 118.4 ?
C113 C114 C1141 . . . 122.0(6) ?
C113 C114 C115 . . . 116.7(6) ?
C1141 C114 C115 . . . 121.0(6) ?
C114 C1141 C1142 . . . 112.8(6) ?
C114 C1141 C1143 . . . 107.5(8) ?
C114 C1141 C1144 . . . 111.4(6) ?
C1142 C1141 C1143 . . . 110.5(8) ?
C1142 C1141 C1144 . . . 106.5(9) ?
C1143 C1141 C1144 . . . 108.2(7) ?
C1141 C1142 H1142a . . . 112.4 ?
C1141 C1142 H1142b . . . 111.2 ?
C1141 C1142 H1142c . . . 109.5 ?
H1142a C1142 H1142b . . . 109.2 ?
H1142a C1142 H1142c . . . 107.2 ?
H1142b C1142 H1142c . . . 107.2 ?
C1141 C1143 H1143a . . . 111.6 ?
C1141 C1143 H1143b . . . 108.4 ?
C1141 C1143 H1143c . . . 112.4 ?
H1143a C1143 H1143b . . . 105.1 ?
H1143a C1143 H1143c . . . 111.4 ?
H1143b C1143 H1143c . . . 107.5 ?
C1141 C1144 H1144a . . . 112.9 ?
C1141 C1144 H1144b . . . 110.1 ?
C1141 C1144 H1144c . . . 110.3 ?
H1144a C1144 H1144b . . . 109.0 ?
H1144a C1144 H1144c . . . 108.1 ?
H1144b C1144 H1144c . . . 106.2 ?
C114 C115 C116 . . . 122.8(6) ?
C114 C115 H115 . . . 119.0 ?
C116 C115 H115 . . . 118.1 ?
C111 C116 C115 . . . 118.0(6) ?
C111 C116 C11 . . . 120.3(6) ?
C115 C116 C11 . . . 121.4(6) ?
C116 C11 C142 . . . 110.9(6) ?
C116 C11 H11a . . . 109.3 ?
C116 C11 H11b . . . 109.5 ?
C142 C11 H11a . . . 109.5 ?
C142 C11 H11b . . . 110.3 ?
H11a C11 H11b . . . 107.4 ?
C121 O121 C1211 . . . 114.4(5) ?
O121 C121 C122 . . . 119.6(6) ?
O121 C121 C126 . . . 119.3(7) ?
C122 C121 C126 . . . 121.1(5) ?
O121 C1211 C1212 . . . 113.1(7) ?
O121 C1211 H1211a . . . 110.1 ?
O121 C1211 H1211b . . . 108.7 ?
C1212 C1211 H1211a . . . 109.1 ?
C1212 C1211 H1211b . . . 109.1 ?
H1211a C1211 H1211b . . . 106.7 ?
C1211 C1212 O1213 . . . 109.9(9) ?
C1211 C1212 H1212a . . . 110.9 ?
C1211 C1212 H1212b . . . 111.6 ?
O1213 C1212 H1212a . . . 110.4 ?
O1213 C1212 H1212b . . . 110.4 ?
H1212a C1212 H1212b . . . 103.4 ?
C121 C122 C123 . . . 118.6(6) ?
C121 C122 C13 . . . 121.3(5) ?
C123 C122 C13 . . . 119.9(7) ?
C122 C123 C124 . . . 122.3(7) ?
C122 C123 H123 . . . 119.6 ?
C124 C123 H123 . . . 118.1 ?
C123 C124 C1241 . . . 121.9(7) ?
C123 C124 C125 . . . 116.9(5) ?
C1241 C124 C125 . . . 121.2(6) ?
C124 C1241 C1242 . . . 107.6(6) ?
C124 C1241 C1243 . . . 112.6(7) ?
C124 C1241 C1244 . . . 111.2(7) ?
C1242 C1241 C1243 . . . 106.9(9) ?
C1242 C1241 C1244 . . . 108.2(8) ?
C1243 C1241 C1244 . . . 110.1(8) ?
C1241 C1242 H1242a . . . 111.7 ?
C1241 C1242 H1242b . . . 112.3 ?
C1241 C1242 H1242c . . . 109.4 ?
H1242a C1242 H1242b . . . 109.2 ?
H1242a C1242 H1242c . . . 106.8 ?
H1242b C1242 H1242c . . . 107.2 ?
C1241 C1243 H1243a . . . 110.9 ?
C1241 C1243 H1243b . . . 110.9 ?
C1241 C1243 H1243c . . . 110.4 ?
H1243a C1243 H1243b . . . 108.9 ?
H1243a C1243 H1243c . . . 107.7 ?
H1243b C1243 H1243c . . . 107.9 ?
C1241 C1244 H1244a . . . 109.9 ?
C1241 C1244 H1244b . . . 110.3 ?
C1241 C1244 H1244c . . . 110.5 ?
H1244a C1244 H1244b . . . 108.4 ?
H1244a C1244 H1244c . . . 108.0 ?
H1244b C1244 H1244c . . . 109.7 ?
C124 C125 C126 . . . 123.2(6) ?
C124 C125 H125 . . . 117.6 ?
C126 C125 H125 . . . 119.1 ?
C121 C126 C125 . . . 117.7(7) ?
C121 C126 C12 . . . 122.1(5) ?
C125 C126 C12 . . . 120.0(6) ?
C112 C12 C126 . . . 110.0(6) ?
C112 C12 H12a . . . 109.8 ?
C112 C12 H12b . . . 109.6 ?
C126 C12 H12a . . . 110.5 ?
C126 C12 H12b . . . 110.0 ?
H12a C12 H12b . . . 106.9 ?
C131 O131 C1311 . . . 113.9(6) ?
O131 C131 C132 . . . 119.6(6) ?
O131 C131 C136 . . . 119.2(6) ?
C132 C131 C136 . . . 121.1(6) ?
O131 C1311 C1312 . . . 113.2(6) ?
O131 C1311 H1311a . . . 109.9 ?
O131 C1311 H1311b . . . 109.0 ?
C1312 C1311 H1311a . . . 109.7 ?
C1312 C1311 H1311b . . . 108.3 ?
H1311a C1311 H1311b . . . 106.6 ?
C1311 C1312 O1313 . . . 115.5(9) ?
C1311 C1312 H1312a . . . 108.7 ?
C1311 C1312 H1312b . . . 108.4 ?
O1313 C1312 H1312a . . . 110.0 ?
O1313 C1312 H1312b . . . 109.8 ?
H1312a C1312 H1312b . . . 103.8 ?
C131 C132 C133 . . . 118.1(6) ?
C131 C132 C14 . . . 120.3(6) ?
C133 C132 C14 . . . 121.2(5) ?
C132 C133 C134 . . . 122.9(6) ?
C132 C133 H133 . . . 118.5 ?
C134 C133 H133 . . . 118.5 ?
C133 C134 C1341 . . . 120.3(6) ?
C133 C134 C135 . . . 117.1(6) ?
C1341 C134 C135 . . . 122.5(6) ?
C134 C1341 C1342 . . . 109.9(5) ?
C134 C1341 C1343 . . . 112.8(6) ?
C134 C1341 C1344 . . . 109.3(7) ?
C1342 C1341 C1343 . . . 109.2(8) ?
C1342 C1341 C1344 . . . 109.2(7) ?
C1343 C1341 C1344 . . . 106.4(6) ?
C1341 C1342 H1342a . . . 111.2 ?
C1341 C1342 H1342b . . . 111.3 ?
C1341 C1342 H1342c . . . 109.4 ?
H1342a C1342 H1342b . . . 109.6 ?
H1342a C1342 H1342c . . . 107.5 ?
H1342b C1342 H1342c . . . 107.7 ?
C1341 C1343 H1343a . . . 110.7 ?
C1341 C1343 H1343b . . . 109.7 ?
C1341 C1343 H1343c . . . 112.0 ?
H1343a C1343 H1343b . . . 106.8 ?
H1343a C1343 H1343c . . . 109.2 ?
H1343b C1343 H1343c . . . 108.4 ?
C1341 C1344 H1344a . . . 111.6 ?
C1341 C1344 H1344b . . . 110.1 ?
C1341 C1344 H1344c . . . 110.7 ?
H1344a C1344 H1344b . . . 108.1 ?
H1344a C1344 H1344c . . . 109.2 ?
H1344b C1344 H1344c . . . 107.0 ?
C134 C135 C136 . . . 122.4(6) ?
C134 C135 H135 . . . 119.4 ?
C136 C135 H135 . . . 118.2 ?
C131 C136 C135 . . . 118.1(6) ?
C131 C136 C13 . . . 121.0(6) ?
C135 C136 C13 . . . 120.4(6) ?
C122 C13 C136 . . . 109.4(5) ?
C122 C13 H13a . . . 109.2 ?
C122 C13 H13b . . . 109.4 ?
C136 C13 H13a . . . 110.3 ?
C136 C13 H13b . . . 110.0 ?
H13a C13 H13b . . . 108.5 ?
C141 O141 C1411 . . . 112.4(4) ?
O141 C141 C142 . . . 119.2(6) ?
O141 C141 C146 . . . 120.2(5) ?
C142 C141 C146 . . . 120.6(5) ?
O141 C1411 C1412 . . . 104.9(6) ?
O141 C1411 H1411a . . . 110.7 ?
O141 C1411 H1411b . . . 111.5 ?
C1412 C1411 H1411a . . . 115.2 ?
C1412 C1411 H1411b . . . 109.2 ?
H1411a C1411 H1411b . . . 105.5 ?
C1411 C1412 O1413 . . . 97.7(12) ?
C1411 C1412 H1412a . . . 114.1 ?
C1411 C1412 H1412b . . . 113.0 ?
O1413 C1412 H1412a . . . 113.5 ?
O1413 C1412 H1412b . . . 113.5 ?
H1412a C1412 H1412b . . . 105.4 ?
C11 C142 C141 . . . 122.9(5) ?
C11 C142 C143 . . . 118.6(6) ?
C141 C142 C143 . . . 118.4(7) ?
C142 C143 C144 . . . 122.8(6) ?
C142 C143 H143 . . . 118.5 ?
C144 C143 H143 . . . 118.6 ?
C143 C144 C1441 . . . 121.6(6) ?
C143 C144 C145 . . . 117.2(5) ?
C1441 C144 C145 . . . 121.2(6) ?
C144 C1441 C1442 . . . 108.4(5) ?
C144 C1441 C1443 . . . 112.6(6) ?
C144 C1441 C1444 . . . 109.9(6) ?
C1442 C1441 C1443 . . . 110.0(6) ?
C1442 C1441 C1444 . . . 108.6(7) ?
C1443 C1441 C1444 . . . 107.3(6) ?
C1441 C1442 H1442a . . . 111.2 ?
C1441 C1442 H1442b . . . 110.6 ?
C1441 C1442 H1442c . . . 111.7 ?
H1442a C1442 H1442b . . . 107.3 ?
H1442a C1442 H1442c . . . 108.2 ?
H1442b C1442 H1442c . . . 107.6 ?
C1441 C1443 H1443a . . . 110.9 ?
C1441 C1443 H1443b . . . 111.4 ?
C1441 C1443 H1443c . . . 111.2 ?
H1443a C1443 H1443b . . . 107.5 ?
H1443a C1443 H1443c . . . 107.5 ?
H1443b C1443 H1443c . . . 108.2 ?
C1441 C1444 H1444a . . . 109.4 ?
C1441 C1444 H1444b . . . 109.0 ?
C1441 C1444 H1444c . . . 110.8 ?
H1444a C1444 H1444b . . . 107.6 ?
H1444a C1444 H1444c . . . 110.5 ?
H1444b C1444 H1444c . . . 109.4 ?
C144 C145 C146 . . . 122.6(7) ?
C144 C145 H145 . . . 118.9 ?
C146 C145 H145 . . . 118.4 ?
C141 C146 C145 . . . 118.1(6) ?
C141 C146 C14 . . . 122.4(5) ?
C145 C146 C14 . . . 119.4(6) ?
C132 C14 C146 . . . 110.3(5) ?
C132 C14 H14a . . . 110.4 ?
C132 C14 H14b . . . 110.2 ?
C146 C14 H14a . . . 109.8 ?
C146 C14 H14b . . . 109.2 ?
H14a C14 H14b . . . 106.9 ?
C211 O211 C2111 . . . 113.7(5) ?
O211 C211 C212 . . . 121.0(6) ?
O211 C211 C216 . . . 117.9(6) ?
C212 C211 C216 . . . 121.0(6) ?
O211 C2111 C2112 . . . 108.9(6) ?
O211 C2111 H2111a . . . 110.7 ?
O211 C2111 H2111b . . . 109.8 ?
C2112 C2111 H2111a . . . 110.4 ?
C2112 C2111 H2111b . . . 110.0 ?
H2111a C2111 H2111b . . . 107.0 ?
C2111 C2112 O2113 . . . 110.0(8) ?
C2111 C2112 H2112a . . . 111.3 ?
C2111 C2112 H2112b . . . 109.9 ?
O2113 C2112 H2112a . . . 110.4 ?
O2113 C2112 H2112b . . . 110.2 ?
H2112a C2112 H2112b . . . 104.8 ?
C211 C212 C213 . . . 118.4(6) ?
C211 C212 C22 . . . 119.6(6) ?
C213 C212 C22 . . . 121.8(6) ?
C212 C213 C214 . . . 122.7(6) ?
C212 C213 H213 . . . 118.3 ?
C214 C213 H213 . . . 119.0 ?
C213 C214 C2141 . . . 120.8(6) ?
C213 C214 C215 . . . 117.3(6) ?
C2141 C214 C215 . . . 121.9(7) ?
C214 C2141 C2142 . . . 111.9(9) ?
C214 C2141 C2144 . . . 107.8(7) ?
C214 C2141 C2143 . . . 112.6(7) ?
C2142 C2141 C2144 . . . 107.8(7) ?
C2142 C2141 C2143 . . . 108.0(8) ?
C2144 C2141 C2143 . . . 108.5(11) ?
C2141 C2142 H2142a . . . 111.5 ?
C2141 C2142 H2142b . . . 111.2 ?
C2141 C2142 H2142c . . . 110.4 ?
H2142a C2142 H2142b . . . 107.3 ?
H2142a C2142 H2142c . . . 108.0 ?
H2142b C2142 H2142c . . . 108.4 ?
C2141 C2144 H2144a . . . 113.3 ?
C2141 C2144 H2144b . . . 115.2 ?
C2141 C2144 H2144c . . . 110.2 ?
H2144a C2144 H2144b . . . 108.8 ?
H2144a C2144 H2144c . . . 103.0 ?
H2144b C2144 H2144c . . . 105.4 ?
C2141 C2143 H2143a . . . 111.6 ?
C2141 C2143 H2143b . . . 106.4 ?
C2141 C2143 H2143c . . . 112.1 ?
H2143a C2143 H2143b . . . 106.5 ?
H2143a C2143 H2143c . . . 112 ?
H2143b C2143 H2143c . . . 107.5 ?
C214 C215 C216 . . . 122.4(7) ?
C214 C215 H215 . . . 119.7 ?
C216 C215 H215 . . . 117.9 ?
C211 C216 C215 . . . 118.1(6) ?
C211 C216 C21 . . . 119.3(6) ?
C215 C216 C21 . . . 122.3(7) ?
C216 C21 C242 . . . 109.5(4) ?
C216 C21 H21a . . . 110.2 ?
C216 C21 H21b . . . 110.4 ?
C242 C21 H21a . . . 109.8 ?
C242 C21 H21b . . . 110.1 ?
H21a C21 H21b . . . 106.9 ?
C221 O221 C2211 . . . 112.7(4) ?
O221 C221 C222 . . . 119.7(5) ?
O221 C221 C226 . . . 119.3(5) ?
C222 C221 C226 . . . 121.0(5) ?
O221 C2211 C2212 . . . 109.1(6) ?
O221 C2211 H2211a . . . 111.6 ?
O221 C2211 H2211b . . . 110.2 ?
C2212 C2211 H2211a . . . 109.7 ?
C2212 C2211 H2211b . . . 109.4 ?
H2211a C2211 H2211b . . . 106.8 ?
C2211 C2212 O2213 . . . 113.8(8) ?
C2211 C2212 H2212a . . . 109.0 ?
C2211 C2212 H2212b . . . 110.6 ?
O2213 C2212 H2212a . . . 108.8 ?
O2213 C2212 H2212b . . . 110.2 ?
H2212a C2212 H2212b . . . 103.9 ?
C221 C222 C223 . . . 117.5(5) ?
C221 C222 C23 . . . 122.5(5) ?
C223 C222 C23 . . . 120.0(5) ?
C222 C223 C224 . . . 123.1(5) ?
C222 C223 H223 . . . 117.9 ?
C224 C223 H223 . . . 119.0 ?
C223 C224 C2241 . . . 121.9(5) ?
C223 C224 C225 . . . 116.8(5) ?
C2241 C224 C225 . . . 121.3(5) ?
C224 C2241 C2242 . . . 108.1(7) ?
C224 C2241 C2243 . . . 112.9(5) ?
C224 C2241 C2244 . . . 111.9(6) ?
C2242 C2241 C2243 . . . 109.5(8) ?
C2242 C2241 C2244 . . . 106.4(8) ?
C2243 C2241 C2244 . . . 107.9(9) ?
C2241 C2242 H2242a . . . 110.8 ?
C2241 C2242 H2242b . . . 107.7 ?
C2241 C2242 H2242c . . . 109.4 ?
H2242a C2242 H2242b . . . 109.3 ?
H2242a C2242 H2242c . . . 111.3 ?
H2242b C2242 H2242c . . . 108.2 ?
C2241 C2243 H2243a . . . 111.9 ?
C2241 C2243 H2243b . . . 109.4 ?
C2241 C2243 H2243c . . . 112.0 ?
H2243a C2243 H2243b . . . 106.5 ?
H2243a C2243 H2243c . . . 109.7 ?
H2243b C2243 H2243c . . . 107.0 ?
C2241 C2244 H2244a . . . 111.5 ?
C2241 C2244 H2244b . . . 111.5 ?
C2241 C2244 H2244c . . . 109.0 ?
H2244a C2244 H2244b . . . 109.8 ?
H2244a C2244 H2244c . . . 107.3 ?
H2244b C2244 H2244c . . . 107.7 ?
C224 C225 C226 . . . 122.3(6) ?
C224 C225 H225 . . . 119.1 ?
C226 C225 H225 . . . 118.5 ?
C221 C226 C225 . . . 119.0(5) ?
C221 C226 C22 . . . 122.2(5) ?
C225 C226 C22 . . . 118.7(5) ?
C212 C22 C226 . . . 111.3(6) ?
C212 C22 H22a . . . 110.3 ?
C212 C22 H22b . . . 109.2 ?
C226 C22 H22a . . . 109.2 ?
C226 C22 H22b . . . 109.3 ?
H22a C22 H22b . . . 107.5 ?
C231 O231 C2311 . . . 113.4(5) ?
O231 C231 C232 . . . 119.7(5) ?
O231 C231 C236 . . . 119.2(6) ?
C232 C231 C236 . . . 121.0(5) ?
O231 C2311 C2312 . . . 114.0(6) ?
O231 C2311 H2311a . . . 109.8 ?
O231 C2311 H2311b . . . 109.9 ?
C2312 C2311 H2311a . . . 107.1 ?
C2312 C2311 H2311b . . . 108.3 ?
H2311a C2311 H2311b . . . 107.5 ?
C2311 C2312 O2313 . . . 114.1(7) ?
C2311 C2312 H2312a . . . 110.1 ?
C2311 C2312 H2312b . . . 109.9 ?
O2313 C2312 H2312a . . . 108.8 ?
O2313 C2312 H2312b . . . 108.8 ?
H2312a C2312 H2312b . . . 104.8 ?
C231 C232 C233 . . . 119.0(5) ?
C231 C232 C24 . . . 121.7(5) ?
C233 C232 C24 . . . 119.0(6) ?
C232 C233 C234 . . . 122.1(7) ?
C232 C233 H233 . . . 119.0 ?
C234 C233 H233 . . . 118.8 ?
C233 C234 C2341 . . . 123.4(7) ?
C233 C234 C235 . . . 117.0(5) ?
C2341 C234 C235 . . . 119.7(5) ?
C234 C2341 C2342 . . . 109.7(6) ?
C234 C2341 C2343 . . . 112.0(5) ?
C234 C2341 C2344 . . . 109.4(5) ?
C2342 C2341 C2343 . . . 108.9(6) ?
C2342 C2341 C2344 . . . 109.4(5) ?
C2343 C2341 C2344 . . . 107.5(6) ?
C2341 C2342 H2342a . . . 111.6 ?
C2341 C2342 H2342b . . . 109.8 ?
C2341 C2342 H2342c . . . 110.1 ?
H2342a C2342 H2342b . . . 108.9 ?
H2342a C2342 H2342c . . . 109.5 ?
H2342b C2342 H2342c . . . 106.8 ?
C2341 C2343 H2343a . . . 111.2 ?
C2341 C2343 H2343b . . . 111.3 ?
C2341 C2343 H2343c . . . 110.0 ?
H2343a C2343 H2343b . . . 109.2 ?
H2343a C2343 H2343c . . . 107.5 ?
H2343b C2343 H2343c . . . 107.4 ?
C2341 C2344 H2344a . . . 111.0 ?
C2341 C2344 H2344b . . . 111.2 ?
C2341 C2344 H2344c . . . 110.4 ?
H2344a C2344 H2344b . . . 108.7 ?
H2344a C2344 H2344c . . . 107.7 ?
H2344b C2344 H2344c . . . 107.7 ?
C234 C235 C236 . . . 122.4(5) ?
C234 C235 H235 . . . 118.7 ?
C236 C235 H235 . . . 118.9 ?
C231 C236 C235 . . . 118.3(6) ?
C231 C236 C23 . . . 121.3(5) ?
C235 C236 C23 . . . 120.0(5) ?
C222 C23 C236 . . . 109.6(6) ?
C222 C23 H23a . . . 110.4 ?
C222 C23 H23b . . . 110.1 ?
C236 C23 H23a . . . 109.8 ?
C236 C23 H23b . . . 109.6 ?
H23a C23 H23b . . . 107.4 ?
C241 O241 C2411 . . . 113.9(6) ?
O241 C241 C242 . . . 119.8(5) ?
O241 C241 C246 . . . 119.2(5) ?
C242 C241 C246 . . . 120.9(6) ?
O241 C2411 C2412 . . . 113.1(6) ?
O241 C2411 H2411a . . . 109.0 ?
O241 C2411 H2411b . . . 110.4 ?
C2412 C2411 H2411a . . . 108.0 ?
C2412 C2411 H2411b . . . 109.9 ?
H2411a C2411 H2411b . . . 106.1 ?
C2411 C2412 O2413 . . . 109.4(7) ?
C2411 C2412 H2412a . . . 110.3 ?
C2411 C2412 H2412b . . . 109.8 ?
O2413 C2412 H2412a . . . 111.0 ?
O2413 C2412 H2412b . . . 109.8 ?
H2412a C2412 H2412b . . . 106.5 ?
C21 C242 C241 . . . 122.5(6) ?
C21 C242 C243 . . . 118.5(6) ?
C241 C242 C243 . . . 118.9(6) ?
C242 C243 C244 . . . 122.6(6) ?
C242 C243 H243 . . . 119.5 ?
C244 C243 H243 . . . 117.9 ?
C243 C244 C2441 . . . 122.7(6) ?
C243 C244 C245 . . . 116.2(6) ?
C2441 C244 C245 . . . 121.1(6) ?
C244 C2441 C2442 . . . 109.4(7) ?
C244 C2441 C2443 . . . 110.9(7) ?
C244 C2441 C2444 . . . 112.2(7) ?
C2442 C2441 C2443 . . . 108.7(10) ?
C2442 C2441 C2444 . . . 107.4(10) ?
C2443 C2441 C2444 . . . 108.1(9) ?
C2441 C2442 H2442a . . . 111.5 ?
C2441 C2442 H2442b . . . 111.7 ?
C2441 C2442 H2442c . . . 110.4 ?
H2442a C2442 H2442b . . . 109 ?
H2442a C2442 H2442c . . . 107.2 ?
H2442b C2442 H2442c . . . 107.1 ?
C2441 C2443 H2443a . . . 110.1 ?
C2441 C2443 H2443b . . . 110.6 ?
C2441 C2443 H2443c . . . 110.6 ?
H2443a C2443 H2443b . . . 108.2 ?
H2443a C2443 H2443c . . . 108.5 ?
H2443b C2443 H2443c . . . 108.8 ?
C2441 C2444 H2444a . . . 110.7 ?
C2441 C2444 H2444b . . . 109.4 ?
C2441 C2444 H2444c . . . 111.4 ?
H2444a C2444 H2444b . . . 107.4 ?
H2444a C2444 H2444c . . . 109.7 ?
H2444b C2444 H2444c . . . 108.1 ?
C244 C245 C246 . . . 122.4(6) ?
C244 C245 H245 . . . 118.3 ?
C246 C245 H245 . . . 119.3 ?
C241 C246 C245 . . . 118.9(6) ?
C241 C246 C24 . . . 122.3(6) ?
C245 C246 C24 . . . 118.4(5) ?
C232 C24 C246 . . . 110.3(5) ?
C232 C24 H24a . . . 109.6 ?
C232 C24 H24b . . . 110.6 ?
C246 C24 H24a . . . 108.8 ?
C246 C24 H24b . . . 109.9 ?
H24a C24 H24b . . . 107.7 ?
C311 O311 C3111 . . . 110.2(5) ?
O311 C311 C312 . . . 119.9(7) ?
O311 C311 C316 . . . 119.2(6) ?
C312 C311 C316 . . . 120.8(8) ?
O311 C3111 C3112 . . . 106.0(6) ?
O311 C3111 H3111a . . . 112.5 ?
O311 C3111 H3111b . . . 111.6 ?
C3112 C3111 H3111a . . . 109.7 ?
C3112 C3111 H3111b . . . 109.3 ?
H3111a C3111 H3111b . . . 107.7 ?
C3111 C3112 O3113 . . . 111.2(9) ?
C3111 C3112 H3112a . . . 110.7 ?
C3111 C3112 H3112b . . . 109.6 ?
O3113 C3112 H3112a . . . 110.6 ?
O3113 C3112 H3112b . . . 109.0 ?
H3112a C3112 H3112b . . . 105.6 ?
C311 C312 C313 . . . 119.3(7) ?
C311 C312 C32 . . . 120.3(8) ?
C313 C312 C32 . . . 120.2(7) ?
C312 C313 C314 . . . 121.6(7) ?
C312 C313 H313 . . . 120.0 ?
C314 C313 H313 . . . 118.3 ?
C313 C314 C3141 . . . 120.6(6) ?
C313 C314 C315 . . . 117.3(7) ?
C3141 C314 C315 . . . 122.0(6) ?
C314 C3141 C3142 . . . 111.4(6) ?
C314 C3141 C3143 . . . 111.1(7) ?
C314 C3141 C3144 . . . 107.5(6) ?
C3142 C3141 C3143 . . . 107.8(6) ?
C3142 C3141 C3144 . . . 109.6(7) ?
C3143 C3141 C3144 . . . 109.4(6) ?
C3141 C3142 H3142a . . . 112.3 ?
C3141 C3142 H3142b . . . 110.4 ?
C3141 C3142 H3142c . . . 112.4 ?
H3142a C3142 H3142b . . . 106.3 ?
H3142a C3142 H3142c . . . 108.6 ?
H3142b C3142 H3142c . . . 106.5 ?
C3141 C3143 H3143a . . . 110.5 ?
C3141 C3143 H3143b . . . 109.9 ?
C3141 C3143 H3143c . . . 110.7 ?
H3143a C3143 H3143b . . . 107.9 ?
H3143a C3143 H3143c . . . 109.4 ?
H3143b C3143 H3143c . . . 108.5 ?
C3141 C3144 H3144a . . . 111.0 ?
C3141 C3144 H3144b . . . 110.9 ?
C3141 C3144 H3144c . . . 110.7 ?
H3144a C3144 H3144b . . . 108.3 ?
H3144a C3144 H3144c . . . 107.9 ?
H3144b C3144 H3144c . . . 107.9 ?
C314 C315 C316 . . . 122.6(6) ?
C314 C315 H315 . . . 117.7 ?
C316 C315 H315 . . . 119.7 ?
C311 C316 C315 . . . 118.3(6) ?
C311 C316 C31 . . . 119.4(7) ?
C315 C316 C31 . . . 122.2(6) ?
C316 C31 C342 . . . 110.6(5) ?
C316 C31 H31a . . . 110.5 ?
C316 C31 H31b . . . 110.9 ?
C342 C31 H31a . . . 109.4 ?
C342 C31 H31b . . . 109.0 ?
H31a C31 H31b . . . 106.5 ?
C321 O321 C3211 . . . 111.1(5) ?
O321 C321 C322 . . . 120.0(7) ?
O321 C321 C326 . . . 119.7(5) ?
C322 C321 C326 . . . 120.3(7) ?
O321 C3211 C3212 . . . 111.1(7) ?
O321 C3211 H3211a . . . 109.3 ?
O321 C3211 H3211b . . . 110.4 ?
C3212 C3211 H3211a . . . 109.6 ?
C3212 C3211 H3211b . . . 110.8 ?
H3211a C3211 H3211b . . . 105.5 ?
C3211 C3212 O3213 . . . 104.7(6) ?
C3211 C3212 H3212a . . . 109.8 ?
C3211 C3212 H3212b . . . 111.2 ?
O3213 C3212 H3212a . . . 113.0 ?
O3213 C3212 H3212b . . . 114.4 ?
H3212a C3212 H3212b . . . 103.9 ?
C321 C322 C323 . . . 118.4(7) ?
C321 C322 C33 . . . 122.2(6) ?
C323 C322 C33 . . . 119.3(5) ?
C322 C323 C324 . . . 123.0(6) ?
C322 C323 H323 . . . 119.0 ?
C324 C323 H323 . . . 118.0 ?
C323 C324 C3241 . . . 122.5(6) ?
C323 C324 C325 . . . 116.9(8) ?
C3241 C324 C325 . . . 120.6(8) ?
C324 C3241 C3242 . . . 108.3(8) ?
C324 C3241 C3243 . . . 109.8(7) ?
C324 C3241 C3244 . . . 111.5(9) ?
C3242 C3241 C3243 . . . 109.1(10) ?
C3242 C3241 C3244 . . . 108.2(8) ?
C3243 C3241 C3244 . . . 109.9(9) ?
C3241 C3242 H3242a . . . 111.9 ?
C3241 C3242 H3242b . . . 110.7 ?
C3241 C3242 H3242c . . . 110.2 ?
H3242a C3242 H3242b . . . 108.3 ?
H3242a C3242 H3242c . . . 108.5 ?
H3242b C3242 H3242c . . . 107.0 ?
C3241 C3243 H3243a . . . 113.0 ?
C3241 C3243 H3243b . . . 111.1 ?
C3241 C3243 H3243c . . . 111.1 ?
H3243a C3243 H3243b . . . 107.6 ?
H3243a C3243 H3243c . . . 107.6 ?
H3243b C3243 H3243c . . . 106.2 ?
C3241 C3244 H3244a . . . 111.3 ?
C3241 C3244 H3244b . . . 109.6 ?
C3241 C3244 H3244c . . . 110.4 ?
H3244a C3244 H3244b . . . 108.8 ?
H3244a C3244 H3244c . . . 109.0 ?
H3244b C3244 H3244c . . . 107.7 ?
C324 C325 C326 . . . 122.7(9) ?
C324 C325 H325 . . . 119.5 ?
C326 C325 H325 . . . 117.8 ?
C321 C326 C325 . . . 118.5(6) ?
C321 C326 C32 . . . 120.7(7) ?
C325 C326 C32 . . . 120.7(8) ?
C312 C32 C326 . . . 110.8(6) ?
C312 C32 H32a . . . 108.8 ?
C312 C32 H32b . . . 111.0 ?
C326 C32 H32a . . . 109.0 ?
C326 C32 H32b . . . 109.9 ?
H32a C32 H32b . . . 107.2 ?
C331 O331 C3311 . . . 112.4(5) ?
O331 C331 C332 . . . 118.8(5) ?
O331 C331 C336 . . . 119.8(5) ?
C332 C331 C336 . . . 121.3(5) ?
O331 C3311 C3312 . . . 112.4(7) ?
O331 C3311 H3311a . . . 108.3 ?
O331 C3311 H3311b . . . 108.7 ?
C3312 C3311 H3311a . . . 109.2 ?
C3312 C3311 H3311b . . . 110.3 ?
H3311a C3311 H3311b . . . 107.9 ?
C3311 C3312 O3313 . . . 115.2(7) ?
C3311 C3312 H3312a . . . 108.6 ?
C3311 C3312 H3312b . . . 108.7 ?
O3313 C3312 H3312a . . . 109.5 ?
O3313 C3312 H3312b . . . 109.4 ?
H3312a C3312 H3312b . . . 105.0 ?
C331 C332 C333 . . . 117.9(5) ?
C331 C332 C34 . . . 121.5(4) ?
C333 C332 C34 . . . 120.3(5) ?
C332 C333 C334 . . . 122.5(5) ?
C332 C333 H333 . . . 119.1 ?
C334 C333 H333 . . . 118.4 ?
C333 C334 C3341 . . . 119.8(5) ?
C333 C334 C335 . . . 116.7(4) ?
C3341 C334 C335 . . . 123.5(5) ?
C334 C3341 C3342 . . . 109.4(5) ?
C334 C3341 C3343 . . . 112.6(5) ?
C334 C3341 C3344 . . . 109.5(5) ?
C3342 C3341 C3343 . . . 107.8(6) ?
C3342 C3341 C3344 . . . 109.3(6) ?
C3343 C3341 C3344 . . . 108.2(6) ?
C3341 C3342 H3342a . . . 112.5 ?
C3341 C3342 H3342b . . . 110.4 ?
C3341 C3342 H3342c . . . 111.1 ?
H3342a C3342 H3342b . . . 107.8 ?
H3342a C3342 H3342c . . . 108.3 ?
H3342b C3342 H3342c . . . 106.6 ?
C3341 C3343 H3343a . . . 110.6 ?
C3341 C3343 H3343b . . . 110.3 ?
C3341 C3343 H3343c . . . 110.0 ?
H3343a C3343 H3343b . . . 109.2 ?
H3343a C3343 H3343c . . . 108.4 ?
H3343b C3343 H3343c . . . 108.3 ?
C3341 C3344 H3344a . . . 110.7 ?
C3341 C3344 H3344b . . . 109.8 ?
C3341 C3344 H3344c . . . 109.4 ?
H3344a C3344 H3344b . . . 109.1 ?
H3344a C3344 H3344c . . . 109.4 ?
H3344b C3344 H3344c . . . 108.4 ?
C334 C335 C336 . . . 123.2(5) ?
C334 C335 H335 . . . 118.2 ?
C336 C335 H335 . . . 118.6 ?
C331 C336 C335 . . . 118.0(5) ?
C331 C336 C33 . . . 122.1(4) ?
C335 C336 C33 . . . 119.5(5) ?
C322 C33 C336 . . . 109.1(6) ?
C322 C33 H33a . . . 109.9 ?
C322 C33 H33b . . . 110.8 ?
C336 C33 H33a . . . 109.5 ?
C336 C33 H33b . . . 110.6 ?
H33a C33 H33b . . . 106.9 ?
C341 O341 C3411 . . . 111.3(5) ?
O341 C341 C342 . . . 119.3(4) ?
O341 C341 C346 . . . 118.7(6) ?
C342 C341 C346 . . . 122.0(6) ?
O341 C3411 C3412 . . . 109.7(7) ?
O341 C3411 H3411a . . . 110.4 ?
O341 C3411 H3411b . . . 109.6 ?
C3412 C3411 H3411a . . . 110.2 ?
C3412 C3411 H3411b . . . 110.0 ?
H3411a C3411 H3411b . . . 107.0 ?
C3411 C3412 O3413 . . . 111.6(8) ?
C3411 C3412 H3412a . . . 109.2 ?
C3411 C3412 H3412b . . . 110.8 ?
O3413 C3412 H3412a . . . 109.6 ?
O3413 C3412 H3412b . . . 110.7 ?
H3412a C3412 H3412b . . . 104.7 ?
C31 C342 C341 . . . 122.5(6) ?
C31 C342 C343 . . . 120.0(6) ?
C341 C342 C343 . . . 117.4(5) ?
C342 C343 C344 . . . 122.4(7) ?
C342 C343 H343 . . . 119.4 ?
C344 C343 H343 . . . 118.2 ?
C343 C344 C3441 . . . 120.7(7) ?
C343 C344 C345 . . . 117.9(6) ?
C3441 C344 C345 . . . 121.4(5) ?
C344 C3441 C3442 . . . 110.3(9) ?
C344 C3441 C3443 . . . 111.7(6) ?
C344 C3441 C3444 . . . 106.4(8) ?
C344 C3441 C3442' . . . 105.3(9) ?
C344 C3441 C3443' . . . 113.9(16) ?
C344 C3441 C3444' . . . 116.0(14) ?
C3442 C3441 C3443 . . . 116.8(13) ?
C3442 C3441 C3444 . . . 110.2(10) ?
C3443 C3441 C3444 . . . 100.7(9) ?
C3442' C3441 C3443' . . . 105.2(15) ?
C3442' C3441 C3444' . . . 103.4(18) ?
C3443' C3441 C3444' . . . 111.6(17) ?
C3441 C3442 H3442a . . . 108.6 ?
C3441 C3442 H3442b . . . 109.0 ?
C3441 C3442 H3442c . . . 109 ?
H3442a C3442 H3442b . . . 110 ?
H3442a C3442 H3442c . . . 109.9 ?
H3442b C3442 H3442c . . . 110 ?
C3441 C3443 H3443a . . . 110.0 ?
C3441 C3443 H3443b . . . 107.5 ?
C3441 C3443 H3443c . . . 110.9 ?
H3443a C3443 H3443b . . . 107.4 ?
H3443a C3443 H3443c . . . 112.3 ?
H3443b C3443 H3443c . . . 108.5 ?
C3441 C3444 H3444a . . . 110.4 ?
C3441 C3444 H3444b . . . 108.9 ?
C3441 C3444 H3444c . . . 110.2 ?
H3444a C3444 H3444b . . . 108.5 ?
H3444a C3444 H3444c . . . 110.5 ?
H3444b C3444 H3444c . . . 108.2 ?
C3441 C3442' H3442'a . . . 106.1 ?
C3441 C3442' H3442'b . . . 108 ?
C3441 C3442' H3442'c . . . 109 ?
H3442'a C3442' H3442'b . . . 110 ?
H3442'a C3442' H3442'c . . . 110 ?
H3442'b C3442' H3442'c . . . 114 ?
C3441 C3443' H3443'a . . . 110 ?
C3441 C3443' H3443'b . . . 111 ?
C3441 C3443' H3443'c . . . 108 ?
H3443'a C3443' H3443'b . . . 112 ?
H3443'a C3443' H3443'c . . . 107 ?
H3443'b C3443' H3443'c . . . 108 ?
C3441 C3444' H3444'a . . . 109 ?
C3441 C3444' H3444'b . . . 108 ?
C3441 C3444' H3444'c . . . 111 ?
H3444'a C3444' H3444'b . . . 108 ?
H3444'a C3444' H3444'c . . . 111 ?
H3444'b C3444' H3444'c . . . 110 ?
C344 C345 C346 . . . 121.9(5) ?
C344 C345 H345 . . . 119.2 ?
C346 C345 H345 . . . 118.8 ?
C341 C346 C345 . . . 118.0(6) ?
C341 C346 C34 . . . 122.0(6) ?
C345 C346 C34 . . . 119.9(5) ?
C332 C34 C346 . . . 109.7(5) ?
C332 C34 H34a . . . 110.5 ?
C332 C34 H34b . . . 109.5 ?
C346 C34 H34a . . . 110.1 ?
C346 C34 H34b . . . 109.2 ?
H34a C34 H34b . . . 107.8 ?
C411 O411 C4111 . . . 111.0(5) ?
O411 C411 C412 . . . 119.4(5) ?
O411 C411 C416 . . . 118.8(6) ?
C412 C411 C416 . . . 121.8(6) ?
O411 C4111 C4112 . . . 106.1(6) ?
O411 C4111 H4111a . . . 111.6 ?
O411 C4111 H4111b . . . 111.6 ?
C4112 C4111 H4111a . . . 109.8 ?
C4112 C4111 H4111b . . . 110.1 ?
H4111a C4111 H4111b . . . 107.5 ?
C4111 C4112 O4113 . . . 107.7(9) ?
C4111 C4112 H4112a . . . 110.2 ?
C4111 C4112 H4112b . . . 112.4 ?
O4113 C4112 H4112a . . . 110.0 ?
O4113 C4112 H4112b . . . 112.8 ?
H4112a C4112 H4112b . . . 103.6 ?
C411 C412 C413 . . . 117.5(6) ?
C411 C412 C42 . . . 119.9(5) ?
C413 C412 C42 . . . 122.5(6) ?
C412 C413 C414 . . . 123.0(7) ?
C412 C413 H413 . . . 118.1 ?
C414 C413 H413 . . . 118.9 ?
C413 C414 C4141 . . . 121.5(6) ?
C413 C414 C415 . . . 117.6(6) ?
C4141 C414 C415 . . . 120.7(5) ?
C414 C4141 C4142 . . . 111.2(7) ?
C414 C4141 C4143 . . . 107.1(6) ?
C414 C4141 C4144 . . . 112.2(5) ?
C4142 C4141 C4143 . . . 109.9(5) ?
C4142 C4141 C4144 . . . 107.2(6) ?
C4143 C4141 C4144 . . . 109.2(7) ?
C4141 C4142 H4142a . . . 111.6 ?
C4141 C4142 H4142b . . . 111.3 ?
C4141 C4142 H4142c . . . 111.2 ?
H4142a C4142 H4142b . . . 107.6 ?
H4142a C4142 H4142c . . . 107.8 ?
H4142b C4142 H4142c . . . 107.1 ?
C4141 C4143 H4143a . . . 111.1 ?
C4141 C4143 H4143b . . . 111.9 ?
C4141 C4143 H4143c . . . 111.8 ?
H4143a C4143 H4143b . . . 107.3 ?
H4143a C4143 H4143c . . . 106.8 ?
H4143b C4143 H4143c . . . 107.7 ?
C4141 C4144 H4144a . . . 110.8 ?
C4141 C4144 H4144b . . . 110.8 ?
C4141 C4144 H4144c . . . 110.0 ?
H4144a C4144 H4144b . . . 109.2 ?
H4144a C4144 H4144c . . . 108.4 ?
H4144b C4144 H4144c . . . 107.7 ?
C414 C415 C416 . . . 121.6(6) ?
C414 C415 H415 . . . 118.8 ?
C416 C415 H415 . . . 119.5 ?
C411 C416 C415 . . . 118.4(7) ?
C411 C416 C41 . . . 119.7(6) ?
C415 C416 C41 . . . 121.7(6) ?
C416 C41 C442 . . . 110.6(7) ?
C416 C41 H41a . . . 110.3 ?
C416 C41 H41b . . . 109.4 ?
C442 C41 H41a . . . 110.2 ?
C442 C41 H41b . . . 109.1 ?
H41a C41 H41b . . . 107.2 ?
C421 O421 C4211 . . . 111.2(5) ?
O421 C421 C422 . . . 118.6(5) ?
O421 C421 C426 . . . 119.6(5) ?
C422 C421 C426 . . . 121.8(5) ?
O421 C4211 C4212 . . . 108.6(7) ?
O421 C4211 H4211a . . . 110.6 ?
O421 C4211 H4211b . . . 110.5 ?
C4212 C4211 H4211a . . . 110.0 ?
C4212 C4211 H4211b . . . 110.0 ?
H4211a C4211 H4211b . . . 107.1 ?
C4211 C4212 O4213 . . . 112.8(6) ?
C4211 C4212 H4212a . . . 109.8 ?
C4211 C4212 H4212b . . . 108.2 ?
O4213 C4212 H4212a . . . 111.8 ?
O4213 C4212 H4212b . . . 109.9 ?
H4212a C4212 H4212b . . . 104.0 ?
C421 C422 C423 . . . 117.6(6) ?
C421 C422 C43 . . . 122.2(5) ?
C423 C422 C43 . . . 120.0(5) ?
C422 C423 C424 . . . 122.9(6) ?
C422 C423 H423 . . . 119.0 ?
C424 C423 H423 . . . 118.1 ?
C423 C424 C4241 . . . 122.5(6) ?
C423 C424 C425 . . . 116.7(6) ?
C4241 C424 C425 . . . 120.8(6) ?
C424 C4241 C4242 . . . 107.9(6) ?
C424 C4241 C4243 . . . 112.9(7) ?
C424 C4241 C4244 . . . 112.3(6) ?
C4242 C4241 C4243 . . . 108.8(10) ?
C4242 C4241 C4244 . . . 105.5(9) ?
C4243 C4241 C4244 . . . 109.2(7) ?
C4241 C4242 H4242a . . . 111.2 ?
C4241 C4242 H4242b . . . 110.0 ?
C4241 C4242 H4242c . . . 110.4 ?
H4242a C4242 H4242b . . . 108.7 ?
H4242a C4242 H4242c . . . 109.0 ?
H4242b C4242 H4242c . . . 107.4 ?
C4241 C4243 H4243a . . . 111.2 ?
C4241 C4243 H4243b . . . 111.9 ?
C4241 C4243 H4243c . . . 109.7 ?
H4243a C4243 H4243b . . . 109.3 ?
H4243a C4243 H4243c . . . 106.9 ?
H4243b C4243 H4243c . . . 107.6 ?
C4241 C4244 H4244a . . . 112.7 ?
C4241 C4244 H4244b . . . 109.3 ?
C4241 C4244 H4244c . . . 112.0 ?
H4244a C4244 H4244b . . . 106.6 ?
H4244a C4244 H4244c . . . 110.0 ?
H4244b C4244 H4244c . . . 105.9 ?
C424 C425 C426 . . . 122.6(6) ?
C424 C425 H425 . . . 117.8 ?
C426 C425 H425 . . . 119.6 ?
C421 C426 C425 . . . 118.1(6) ?
C421 C426 C42 . . . 122.0(5) ?
C425 C426 C42 . . . 119.8(5) ?
C412 C42 C426 . . . 111.3(4) ?
C412 C42 H42a . . . 110.0 ?
C412 C42 H42b . . . 110.3 ?
C426 C42 H42a . . . 108.7 ?
C426 C42 H42b . . . 108.9 ?
H42a C42 H42b . . . 107.7 ?
C431 O431 C4311 . . . 112.1(5) ?
O431 C431 C432 . . . 119.8(6) ?
O431 C431 C436 . . . 119.5(5) ?
C432 C431 C436 . . . 120.7(5) ?
O431 C4311 C4312 . . . 114.0(8) ?
O431 C4311 H4311a . . . 109.0 ?
O431 C4311 H4311b . . . 108.8 ?
C4312 C4311 H4311a . . . 109.1 ?
C4312 C4311 H4311b . . . 108.9 ?
H4311a C4311 H4311b . . . 106.7 ?
C4311 C4312 O4313 . . . 114.5(7) ?
C4311 C4312 H4312a . . . 108.5 ?
C4311 C4312 H4312b . . . 109.1 ?
O4313 C4312 H4312a . . . 109.7 ?
O4313 C4312 H4312b . . . 109.6 ?
H4312a C4312 H4312b . . . 105.0 ?
C431 C432 C433 . . . 118.0(6) ?
C431 C432 C44 . . . 121.8(5) ?
C433 C432 C44 . . . 119.8(5) ?
C432 C433 C434 . . . 123.4(5) ?
C432 C433 H433 . . . 118.0 ?
C434 C433 H433 . . . 118.6 ?
C433 C434 C4341 . . . 123.5(5) ?
C433 C434 C435 . . . 116.1(5) ?
C4341 C434 C435 . . . 120.4(6) ?
C434 C4341 C4342 . . . 109.7(4) ?
C434 C4341 C4343 . . . 109.3(5) ?
C434 C4341 C4344 . . . 112.1(6) ?
C4342 C4341 C4343 . . . 109.4(6) ?
C4342 C4341 C4344 . . . 107.9(5) ?
C4343 C4341 C4344 . . . 108.2(4) ?
C4341 C4342 H4342a . . . 111.2 ?
C4341 C4342 H4342b . . . 111.1 ?
C4341 C4342 H4342c . . . 111.4 ?
H4342a C4342 H4342b . . . 107.5 ?
H4342a C4342 H4342c . . . 107.8 ?
H4342b C4342 H4342c . . . 107.6 ?
C4341 C4343 H4343a . . . 109.9 ?
C4341 C4343 H4343b . . . 110.2 ?
C4341 C4343 H4343c . . . 109.5 ?
H4343a C4343 H4343b . . . 109.5 ?
H4343a C4343 H4343c . . . 108.8 ?
H4343b C4343 H4343c . . . 109.0 ?
C4341 C4344 H4344a . . . 111.3 ?
C4341 C4344 H4344b . . . 110.3 ?
C4341 C4344 H4344c . . . 110.9 ?
H4344a C4344 H4344b . . . 108.0 ?
H4344a C4344 H4344c . . . 108.6 ?
H4344b C4344 H4344c . . . 107.6 ?
C434 C435 C436 . . . 123.1(7) ?
C434 C435 H435 . . . 118.3 ?
C436 C435 H435 . . . 118.5 ?
C431 C436 C435 . . . 118.3(5) ?
C431 C436 C43 . . . 122.0(5) ?
C435 C436 C43 . . . 119.4(6) ?
C422 C43 C436 . . . 110.2(4) ?
C422 C43 H43a . . . 109.6 ?
C422 C43 H43b . . . 109.8 ?
C436 C43 H43a . . . 110.0 ?
C436 C43 H43b . . . 110.1 ?
H43a C43 H43b . . . 107.1 ?
C4411 O441 C441 . . . 110.8(5) ?
O441 C4411 C4412 . . . 112.1(6) ?
O441 C4411 H4411a . . . 110.4 ?
O441 C4411 H4411b . . . 108.7 ?
C4412 C4411 H4411a . . . 110.5 ?
C4412 C4411 H4411b . . . 109.8 ?
H4411a C4411 H4411b . . . 105.2 ?
C4411 C4412 O4413 . . . 104.1(8) ?
C4411 C4412 H4412a . . . 111.4 ?
C4411 C4412 H4412b . . . 114.1 ?
O4413 C4412 H4412a . . . 111.6 ?
O4413 C4412 H4412b . . . 114.6 ?
H4412a C4412 H4412b . . . 101.2 ?
O441 C441 C442 . . . 118.5(6) ?
O441 C441 C446 . . . 120.6(6) ?
C442 C441 C446 . . . 120.9(6) ?
C41 C442 C441 . . . 122.5(6) ?
C41 C442 C443 . . . 119.9(6) ?
C441 C442 C443 . . . 117.5(6) ?
C442 C443 C444 . . . 122.6(6) ?
C442 C443 H443 . . . 117.8 ?
C444 C443 H443 . . . 119.6 ?
C443 C444 C4441 . . . 121.6(6) ?
C443 C444 C445 . . . 117.5(6) ?
C4441 C444 C445 . . . 120.8(6) ?
C444 C4441 C4442 . . . 109.9(9) ?
C444 C4441 C4443 . . . 111.9(6) ?
C444 C4441 C4444 . . . 110.5(6) ?
C4442 C4441 C4443 . . . 107.4(9) ?
C4442 C4441 C4444 . . . 111.4(10) ?
C4443 C4441 C4444 . . . 105.6(10) ?
C4441 C4442 H4442a . . . 113.2 ?
C4441 C4442 H4442b . . . 113.4 ?
C4441 C4442 H4442c . . . 109.5 ?
H4442a C4442 H4442b . . . 109.9 ?
H4442a C4442 H4442c . . . 105.3 ?
H4442b C4442 H4442c . . . 104.9 ?
C4441 C4443 H4443a . . . 110.7 ?
C4441 C4443 H4443b . . . 109.0 ?
C4441 C4443 H4443c . . . 112.0 ?
H4443a C4443 H4443b . . . 106.9 ?
H4443a C4443 H4443c . . . 110.2 ?
H4443b C4443 H4443c . . . 107.8 ?
C4441 C4444 H4444a . . . 113.5 ?
C4441 C4444 H4444b . . . 113.8 ?
C4441 C4444 H4444c . . . 109.4 ?
H4444a C4444 H4444b . . . 110.0 ?
H4444a C4444 H4444c . . . 104.7 ?
H4444b C4444 H4444c . . . 104.7 ?
C444 C445 C446 . . . 123.0(6) ?
C444 C445 H445 . . . 118.5 ?
C446 C445 H445 . . . 118.5 ?
C441 C446 C445 . . . 118.5(6) ?
C441 C446 C44 . . . 121.4(5) ?
C445 C446 C44 . . . 119.9(6) ?
C432 C44 C446 . . . 108.7(6) ?
C432 C44 H44a . . . 109.0 ?
C432 C44 H44b . . . 110.4 ?
C446 C44 H44a . . . 110.1 ?
C446 C44 H44b . . . 111.4 ?
H44a C44 H44b . . . 107.2 ?
C1011 C101 C102 . . . 119.9(10) ?
C1011 C101 C106 . . . 120.0(9) ?
C102 C101 C106 . . . 120.1(8) ?
C101 C1011 H1011a . . . 106.0 ?
C101 C1011 H1011b . . . 110.3 ?
C101 C1011 H1011c . . . 110.3 ?
H1011a C1011 H1011b . . . 110 ?
H1011a C1011 H1011c . . . 110.3 ?
H1011b C1011 H1011c . . . 109.4 ?
C101 C102 C103 . . . 120.0(9) ?
C101 C102 H102 . . . 120.0 ?
C103 C102 H102 . . . 120.0 ?
C102 C103 C104 . . . 120.1(9) ?
C102 C103 H103 . . . 120.0 ?
C104 C103 H103 . . . 120.0 ?
C103 C104 C105 . . . 119.9(10) ?
C103 C104 H104 . . . 120.0 ?
C105 C104 H104 . . . 120.1 ?
C104 C105 C106 . . . 120.0(10) ?
C104 C105 H105 . . . 120.0 ?
C106 C105 H105 . . . 120.0 ?
C101 C106 C105 . . . 120.0(8) ?
C101 C106 H106 . . . 120.0 ?
C105 C106 H106 . . . 120.0 ?
C1011' C101' C102' . . . 120.0(18) ?
C1011' C101' C106' . . . 120.0(16) ?
C102' C101' C106' . . . 120.0(17) ?
H1011'a C1011' H1011'b . . . 110 ?
H1011'a C1011' H1011'c . . . 109 ?
H1011'b C1011' H1011'c . . . 109 ?
C101' C102' C103' . . . 119.9(17) ?
C101' C102' H102' . . . 120 ?
C103' C102' H102' . . . 120 ?
C102' C103' C104' . . . 120.1(16) ?
C102' C103' H103' . . . 120 ?
C104' C103' H103' . . . 120 ?
C103' C104' C105' . . . 120(2) ?
C103' C104' H104' . . . 120 ?
C105' C104' H104' . . . 120 ?
C104' C105' C106' . . . 120.1(19) ?
C104' C105' H105' . . . 120 ?
C106' C105' H105' . . . 120 ?
C101' C106' C105' . . . 120.0(15) ?
C101' C106' H106' . . . 120 ?
C105' C106' H106' . . . 120 ?
C2011 C201 C202 . . . 120.0(11) ?
C2011 C201 C206 . . . 120.0(10) ?
C202 C201 C206 . . . 120.1(9) ?
C201 C2011 H2011a . . . 112.5 ?
C201 C2011 H2011b . . . 109 ?
C201 C2011 H2011c . . . 108.7 ?
H2011a C2011 H2011b . . . 109 ?
H2011a C2011 H2011c . . . 109 ?
H2011b C2011 H2011c . . . 109 ?
C201 C202 C203 . . . 119.9(9) ?
C201 C202 H202 . . . 120.1 ?
C203 C202 H202 . . . 120.1 ?
C202 C203 C204 . . . 120.1(9) ?
C202 C203 H203 . . . 120.0 ?
C204 C203 H203 . . . 120 ?
C203 C204 C205 . . . 120.0(12) ?
C203 C204 H204 . . . 120 ?
C205 C204 H204 . . . 120 ?
C204 C205 C206 . . . 120.0(11) ?
C204 C205 H205 . . . 120.0 ?
C206 C205 H205 . . . 120.0 ?
C201 C206 C205 . . . 120.0(8) ?
C201 C206 H206 . . . 120.0 ?
C2011' C201' C202' . . . 120.0(19) ?
C2011' C201' C206' . . . 120.0(16) ?
C202' C201' C206' . . . 120.0(14) ?
C201' C2011' H2011'a . . . 107 ?
C201' C2011' H2011'b . . . 110 ?
C201' C2011' H2011'c . . . 110 ?
H2011'a C2011' H2011'b . . . 110 ?
H2011'a C2011' H2011'c . . . 110 ?
H2011'b C2011' H2011'c . . . 109 ?
C201' C202' C203' . . . 120.0(17) ?
C201' C202' H202' . . . 120 ?
C202' C203' C204' . . . 120.0(13) ?
C202' C203' H203' . . . 120 ?
C204' C203' H203' . . . 120 ?
C203' C204' C205' . . . 119.9(16) ?
C203' C204' H204' . . . 120 ?
C205' C204' H204' . . . 120 ?
C204' C205' C206' . . . 120(2) ?
C204' C205' H205' . . . 120 ?
C206' C205' H205' . . . 120 ?
C201' C206' C205' . . . 120.0(13) ?
C201' C206' H206' . . . 120 ?
C205' C206' H206' . . . 120 ?

loop_
_geom_bond_atom_site_label_1
_geom_bond_atom_site_label_2
_geom_bond_site_symmetry_1
_geom_bond_site_symmetry_2
_geom_bond_distance
_geom_bond_publ_flag
O111 C111 . . 1.377(7) ?
O111 C1111 . . 1.446(8) ?
C111 C112 . . 1.382(9) ?
C111 C116 . . 1.402(9) ?
C1111 C1112 . . 1.492(12) ?
C1111 H1111a . . .982 ?
C1111 H1111b . . .961 ?
C1112 O1113 . . 1.389(11) ?
C1112 H1112a . . .981 ?
C1112 H1112b . . .987 ?
C112 C113 . . 1.395(9) ?
C112 C12 . . 1.504(10) ?
C113 C114 . . 1.404(10) ?
C113 H113 . . .973 ?
C114 C1141 . . 1.529(9) ?
C114 C115 . . 1.380(10) ?
C1141 C1142 . . 1.511(13) ?
C1141 C1143 . . 1.552(14) ?
C1141 C1144 . . 1.526(14) ?
C1142 H1142a . . .952 ?
C1142 H1142b . . .951 ?
C1142 H1142c . . .976 ?
C1143 H1143a . . .954 ?
C1143 H1143b . . .999 ?
C1143 H1143c . . .923 ?
C1144 H1144a . . .941 ?
C1144 H1144b . . .965 ?
C1144 H1144c . . .975 ?
C115 C116 . . 1.397(9) ?
C115 H115 . . .966 ?
C116 C11 . . 1.519(9) ?
C11 C142 . . 1.508(11) ?
C11 H11a . . .968 ?
C11 H11b . . .957 ?
O121 C121 . . 1.399(6) ?
O121 C1211 . . 1.428(8) ?
C121 C122 . . 1.399(11) ?
C121 C126 . . 1.388(9) ?
C1211 C1212 . . 1.449(15) ?
C1211 H1211a . . .954 ?
C1211 H1211b . . .980 ?
C1212 O1213 . . 1.445(12) ?
C1212 H1212a . . .991 ?
C1212 H1212b . . .986 ?
C122 C123 . . 1.371(8) ?
C122 C13 . . 1.525(9) ?
C123 C124 . . 1.389(10) ?
C123 H123 . . .984 ?
C124 C1241 . . 1.536(8) ?
C124 C125 . . 1.389(12) ?
C1241 C1242 . . 1.533(13) ?
C1241 C1243 . . 1.502(16) ?
C1241 C1244 . . 1.501(14) ?
C1242 H1242a . . .954 ?
C1242 H1242b . . .949 ?
C1242 H1242c . . .978 ?
C1243 H1243a . . .955 ?
C1243 H1243b . . .952 ?
C1243 H1243c . . .967 ?
C1244 H1244a . . .966 ?
C1244 H1244b . . .946 ?
C1244 H1244c . . .951 ?
C125 C126 . . 1.376(8) ?
C125 H125 . . .974 ?
C126 C12 . . 1.521(12) ?
C12 H12a . . .959 ?
C12 H12b . . .972 ?
O131 C131 . . 1.385(8) ?
O131 C1311 . . 1.440(7) ?
C131 C132 . . 1.376(9) ?
C131 C136 . . 1.418(9) ?
C1311 C1312 . . 1.489(11) ?
C1311 H1311a . . .960 ?
C1311 H1311b . . .974 ?
C1312 O1313 . . 1.380(13) ?
C1312 H1312a . . .981 ?
C1312 H1312b . . .990 ?
C132 C133 . . 1.395(10) ?
C132 C14 . . 1.513(9) ?
C133 C134 . . 1.399(10) ?
C133 H133 . . .972 ?
C134 C1341 . . 1.537(10) ?
C134 C135 . . 1.382(9) ?
C1341 C1342 . . 1.528(12) ?
C1341 C1343 . . 1.519(12) ?
C1341 C1344 . . 1.549(10) ?
C1342 H1342a . . .951 ?
C1342 H1342b . . .948 ?
C1342 H1342c . . .973 ?
C1343 H1343a . . .961 ?
C1343 H1343b . . .971 ?
C1343 H1343c . . .942 ?
C1344 H1344a . . .945 ?
C1344 H1344b . . .971 ?
C1344 H1344c . . .958 ?
C135 C136 . . 1.395(10) ?
C135 H135 . . .967 ?
C136 C13 . . 1.515(10) ?
C13 H13a . . .954 ?
C13 H13b . . .957 ?
O141 C141 . . 1.390(6) ?
O141 C1411 . . 1.429(8) ?
C141 C142 . . 1.404(9) ?
C141 C146 . . 1.394(10) ?
C1411 C1412 . . 1.688(17) ?
C1411 H1411a . . .978 ?
C1411 H1411b . . .971 ?
C1412 O1413 . . 1.238(17) ?
C1412 H1412a . . .968 ?
C1412 H1412b . . .983 ?
C142 C143 . . 1.384(7) ?
C143 C144 . . 1.386(11) ?
C143 H143 . . .968 ?
C144 C1441 . . 1.539(7) ?
C144 C145 . . 1.386(9) ?
C1441 C1442 . . 1.523(11) ?
C1441 C1443 . . 1.519(11) ?
C1441 C1444 . . 1.539(13) ?
C1442 H1442a . . .959 ?
C1442 H1442b . . .967 ?
C1442 H1442c . . .956 ?
C1443 H1443a . . .966 ?
C1443 H1443b . . .958 ?
C1443 H1443c . . .958 ?
C1444 H1444a . . .955 ?
C1444 H1444b . . .967 ?
C1444 H1444c . . .933 ?
C145 C146 . . 1.400(7) ?
C145 H145 . . .974 ?
C146 C14 . . 1.524(9) ?
C14 H14a . . .960 ?
C14 H14b . . .970 ?
O211 C211 . . 1.388(8) ?
O211 C2111 . . 1.430(8) ?
C211 C212 . . 1.389(9) ?
C211 C216 . . 1.398(10) ?
C2111 C2112 . . 1.501(11) ?
C2111 H2111a . . .958 ?
C2111 H2111b . . .972 ?
C2112 O2113 . . 1.397(10) ?
C2112 H2112a . . .972 ?
C2112 H2112b . . .986 ?
C212 C213 . . 1.379(9) ?
C212 C22 . . 1.517(10) ?
C213 C214 . . 1.393(11) ?
C213 H213 . . .973 ?
C214 C2141 . . 1.539(11) ?
C214 C215 . . 1.378(10) ?
C2141 C2142 . . 1.520(15) ?
C2141 C2144 . . 1.541(14) ?
C2141 C2143 . . 1.499(16) ?
C2142 H2142a . . .965 ?
C2142 H2142b . . .961 ?
C2142 H2142c . . .952 ?
C2144 H2144a . . .971 ?
C2144 H2144b . . .938 ?
C2144 H2144c . . 1.011 ?
C2143 H2143a . . .940 ?
C2143 H2143b . . .996 ?
C2143 H2143c . . .928 ?
C215 C216 . . 1.395(9) ?
C215 H215 . . .971 ?
C216 C21 . . 1.520(10) ?
C21 C242 . . 1.530(9) ?
C21 H21a . . .968 ?
C21 H21b . . .963 ?
O221 C221 . . 1.390(7) ?
O221 C2211 . . 1.440(10) ?
C221 C222 . . 1.397(8) ?
C221 C226 . . 1.388(8) ?
C2211 C2212 . . 1.533(11) ?
C2211 H2211a . . .955 ?
C2211 H2211b . . .977 ?
C2212 O2213 . . 1.354(11) ?
C2212 H2212a . . .999 ?
C2212 H2212b . . .972 ?
C222 C223 . . 1.417(8) ?
C222 C23 . . 1.523(8) ?
C223 C224 . . 1.372(9) ?
C223 H223 . . .968 ?
C224 C2241 . . 1.531(8) ?
C224 C225 . . 1.406(8) ?
C2241 C2242 . . 1.515(16) ?
C2241 C2243 . . 1.507(13) ?
C2241 C2244 . . 1.489(14) ?
C2242 H2242a . . .932 ?
C2242 H2242b . . .970 ?
C2242 H2242c . . .946 ?
C2243 H2243a . . .951 ?
C2243 H2243b . . .984 ?
C2243 H2243c . . .946 ?
C2244 H2244a . . .950 ?
C2244 H2244b . . .946 ?
C2244 H2244c . . .976 ?
C225 C226 . . 1.385(8) ?
C225 H225 . . .969 ?
C226 C22 . . 1.521(8) ?
C22 H22a . . .958 ?
C22 H22b . . .966 ?
O231 C231 . . 1.395(7) ?
O231 C2311 . . 1.431(8) ?
C231 C232 . . 1.402(10) ?
C231 C236 . . 1.381(7) ?
C2311 C2312 . . 1.473(12) ?
C2311 H2311a . . .966 ?
C2311 H2311b . . .958 ?
C2312 O2313 . . 1.411(13) ?
C2312 H2312a . . .977 ?
C2312 H2312b . . .980 ?
C232 C233 . . 1.387(8) ?
C232 C24 . . 1.507(8) ?
C233 C234 . . 1.393(7) ?
C233 H233 . . .968 ?
C234 C2341 . . 1.533(8) ?
C234 C235 . . 1.406(10) ?
C2341 C2342 . . 1.531(10) ?
C2341 C2343 . . 1.524(12) ?
C2341 C2344 . . 1.528(9) ?
C2342 H2342a . . .938 ?
C2342 H2342b . . .969 ?
C2342 H2342c . . .963 ?
C2343 H2343a . . .951 ?
C2343 H2343b . . .952 ?
C2343 H2343c . . .973 ?
C2344 H2344a . . .955 ?
C2344 H2344b . . .954 ?
C2344 H2344c . . .967 ?
C235 C236 . . 1.399(8) ?
C235 H235 . . .966 ?
C236 C23 . . 1.525(10) ?
C23 H23a . . .962 ?
C23 H23b . . .963 ?
O241 C241 . . 1.402(7) ?
O241 C2411 . . 1.428(8) ?
C241 C242 . . 1.386(9) ?
C241 C246 . . 1.380(8) ?
C2411 C2412 . . 1.456(10) ?
C2411 H2411a . . .985 ?
C2411 H2411b . . .956 ?
C2412 O2413 . . 1.451(11) ?
C2412 H2412a . . .964 ?
C2412 H2412b . . .973 ?
C242 C243 . . 1.378(9) ?
C243 C244 . . 1.400(9) ?
C243 H243 . . .972 ?
C244 C2441 . . 1.519(9) ?
C244 C245 . . 1.403(9) ?
C2441 C2442 . . 1.49(2) ?
C2441 C2443 . . 1.491(12) ?
C2441 C2444 . . 1.518(14) ?
C2442 H2442a . . .954 ?
C2442 H2442b . . .955 ?
C2442 H2442c . . .974 ?
C2443 H2443a . . .960 ?
C2443 H2443b . . .955 ?
C2443 H2443c . . .952 ?
C2444 H2444a . . .952 ?
C2444 H2444b . . .972 ?
C2444 H2444c . . .945 ?
C245 C246 . . 1.385(9) ?
C245 H245 . . .966 ?
C246 C24 . . 1.532(9) ?
C24 H24a . . .968 ?
C24 H24b . . .953 ?
O311 C311 . . 1.382(10) ?
O311 C3111 . . 1.441(9) ?
C311 C312 . . 1.388(10) ?
C311 C316 . . 1.405(10) ?
C3111 C3112 . . 1.538(16) ?
C3111 H3111a . . .952 ?
C3111 H3111b . . .969 ?
C3112 O3113 . . 1.366(11) ?
C3112 H3112a . . .963 ?
C3112 H3112b . . .985 ?
C312 C313 . . 1.393(12) ?
C312 C32 . . 1.527(11) ?
C313 C314 . . 1.403(10) ?
C313 H313 . . .978 ?
C314 C3141 . . 1.540(12) ?
C314 C315 . . 1.398(9) ?
C3141 C3142 . . 1.525(10) ?
C3141 C3143 . . 1.539(10) ?
C3141 C3144 . . 1.527(9) ?
C3142 H3142a . . .957 ?
C3142 H3142b . . .982 ?
C3142 H3142c . . .953 ?
C3143 H3143a . . .954 ?
C3143 H3143b . . .965 ?
C3143 H3143c . . .947 ?
C3144 H3144a . . .957 ?
C3144 H3144b . . .957 ?
C3144 H3144c . . .961 ?
C315 C316 . . 1.389(11) ?
C315 H315 . . .968 ?
C316 C31 . . 1.503(9) ?
C31 C342 . . 1.519(7) ?
C31 H31a . . .968 ?
C31 H31b . . .969 ?
O321 C321 . . 1.391(9) ?
O321 C3211 . . 1.455(10) ?
C321 C322 . . 1.374(7) ?
C321 C326 . . 1.407(12) ?
C3211 C3212 . . 1.434(13) ?
C3211 H3211a . . .983 ?
C3211 H3211b . . .966 ?
C3212 O3213 . . 1.498(13) ?
C3212 H3212a . . .993 ?
C3212 H3212b . . .977 ?
C322 C323 . . 1.390(10) ?
C322 C33 . . 1.519(11) ?
C323 C324 . . 1.379(13) ?
C323 H323 . . .973 ?
C324 C3241 . . 1.550(13) ?
C324 C325 . . 1.377(9) ?
C3241 C3242 . . 1.550(16) ?
C3241 C3243 . . 1.528(19) ?
C3241 C3244 . . 1.529(13) ?
C3242 H3242a . . .948 ?
C3242 H3242b . . .966 ?
C3242 H3242c . . .963 ?
C3243 H3243a . . .952 ?
C3243 H3243b . . .970 ?
C3243 H3243c . . .970 ?
C3244 H3244a . . .946 ?
C3244 H3244b . . .962 ?
C3244 H3244c . . .959 ?
C325 C326 . . 1.378(12) ?
C325 H325 . . .986 ?
C326 C32 . . 1.527(8) ?
C32 H32a . . .974 ?
C32 H32b . . .953 ?
O331 C331 . . 1.392(6) ?
O331 C3311 . . 1.486(11) ?
C331 C332 . . 1.403(8) ?
C331 C336 . . 1.390(8) ?
C3311 C3312 . . 1.404(12) ?
C3311 H3311a . . .963 ?
C3311 H3311b . . .956 ?
C3312 O3313 . . 1.401(10) ?
C3312 H3312a . . .976 ?
C3312 H3312b . . .979 ?
C332 C333 . . 1.392(7) ?
C332 C34 . . 1.521(8) ?
C333 C334 . . 1.398(8) ?
C333 H333 . . .968 ?
C334 C3341 . . 1.529(7) ?
C334 C335 . . 1.392(8) ?
C3341 C3342 . . 1.525(10) ?
C3341 C3343 . . 1.529(10) ?
C3341 C3344 . . 1.535(12) ?
C3342 H3342a . . .949 ?
C3342 H3342b . . .971 ?
C3342 H3342c . . .965 ?
C3343 H3343a . . .952 ?
C3343 H3343b . . .952 ?
C3343 H3343c . . .962 ?
C3344 H3344a . . .946 ?
C3344 H3344b . . .959 ?
C3344 H3344c . . .954 ?
C335 C336 . . 1.387(7) ?
C335 H335 . . .978 ?
C336 C33 . . 1.509(8) ?
C33 H33a . . .972 ?
C33 H33b . . .958 ?
O341 C341 . . 1.399(8) ?
O341 C3411 . . 1.434(9) ?
C341 C342 . . 1.401(10) ?
C341 C346 . . 1.387(7) ?
C3411 C3412 . . 1.498(12) ?
C3411 H3411a . . .958 ?
C3411 H3411b . . .972 ?
C3412 O3413 . . 1.446(9) ?
C3412 H3412a . . .989 ?
C3412 H3412b . . .970 ?
C342 C343 . . 1.396(10) ?
C343 C344 . . 1.391(7) ?
C343 H343 . . .977 ?
C344 C3441 . . 1.533(10) ?
C344 C345 . . 1.389(11) ?
C3441 C3442 . . 1.43(2) ?
C3441 C3443 . . 1.540(18) ?
C3441 C3444 . . 1.597(15) ?
C3441 C3442' . . 1.73(3) ?
C3441 C3443' . . 1.52(3) ?
C3441 C3444' . . 1.29(3) ?
C3442 C3442' . . 1.39(3) ?
C3442 C3443' . . 1.39(4) ?
C3442 H3442a . . .95 ?
C3442 H3442b . . .95 ?
C3442 H3442c . . .94 ?
C3443 H3443a . . .941 ?
C3443 H3443b . . .984 ?
C3443 H3443c . . .927 ?
C3444 H3444a . . .943 ?
C3444 H3444b . . .968 ?
C3444 H3444c . . .946 ?
C3442' H3442'a . . .97 ?
C3442' H3442'b . . .93 ?
C3442' H3442'c . . .92 ?
C3443' H3443'a . . .95 ?
C3443' H3443'b . . .93 ?
C3443' H3443'c . . .99 ?
C3444' H3444'a . . .95 ?
C3444' H3444'b . . .96 ?
C3444' H3444'c . . .92 ?
C345 C346 . . 1.399(9) ?
C345 H345 . . .965 ?
C346 C34 . . 1.520(10) ?
C34 H34a . . .953 ?
C34 H34b . . .967 ?
O411 C411 . . 1.385(8) ?
O411 C4111 . . 1.427(8) ?
C411 C412 . . 1.397(10) ?
C411 C416 . . 1.396(9) ?
C4111 C4112 . . 1.586(14) ?
C4111 H4111a . . .960 ?
C4111 H4111b . . .963 ?
C4112 O4113 . . 1.359(11) ?
C4112 H4112a . . 1.005 ?
C4112 H4112b . . .968 ?
C412 C413 . . 1.385(9) ?
C412 C42 . . 1.504(9) ?
C413 C414 . . 1.396(9) ?
C413 H413 . . .971 ?
C414 C4141 . . 1.541(9) ?
C414 C415 . . 1.392(10) ?
C4141 C4142 . . 1.523(12) ?
C4141 C4143 . . 1.534(10) ?
C4141 C4144 . . 1.513(10) ?
C4142 H4142a . . .957 ?
C4142 H4142b . . .965 ?
C4142 H4142c . . .964 ?
C4143 H4143a . . .968 ?
C4143 H4143b . . .957 ?
C4143 H4143c . . .964 ?
C4144 H4144a . . .947 ?
C4144 H4144b . . .956 ?
C4144 H4144c . . .966 ?
C415 C416 . . 1.396(9) ?
C415 H415 . . .982 ?
C416 C41 . . 1.514(11) ?
C41 C442 . . 1.514(9) ?
C41 H41a . . .954 ?
C41 H41b . . .973 ?
O421 C421 . . 1.404(7) ?
O421 C4211 . . 1.420(8) ?
C421 C422 . . 1.394(8) ?
C421 C426 . . 1.399(8) ?
C4211 C4212 . . 1.530(10) ?
C4211 H4211a . . .967 ?
C4211 H4211b . . .961 ?
C4212 O4213 . . 1.409(12) ?
C4212 H4212a . . .971 ?
C4212 H4212b . . .998 ?
C422 C423 . . 1.394(9) ?
C422 C43 . . 1.520(9) ?
C423 C424 . . 1.396(9) ?
C423 H423 . . .966 ?
C424 C4241 . . 1.522(9) ?
C424 C425 . . 1.409(9) ?
C4241 C4242 . . 1.51(2) ?
C4241 C4243 . . 1.471(14) ?
C4241 C4244 . . 1.495(11) ?
C4242 H4242a . . .945 ?
C4242 H4242b . . .964 ?
C4242 H4242c . . .960 ?
C4243 H4243a . . .955 ?
C4243 H4243b . . .947 ?
C4243 H4243c . . .976 ?
C4244 H4244a . . .943 ?
C4244 H4244b . . .992 ?
C4244 H4244c . . .951 ?
C425 C426 . . 1.381(8) ?
C425 H425 . . .958 ?
C426 C42 . . 1.523(9) ?
C42 H42a . . .967 ?
C42 H42b . . .955 ?
O431 C431 . . 1.386(7) ?
O431 C4311 . . 1.467(9) ?
C431 C432 . . 1.399(8) ?
C431 C436 . . 1.406(10) ?
C4311 C4312 . . 1.448(12) ?
C4311 H4311a . . .968 ?
C4311 H4311b . . .966 ?
C4312 O4313 . . 1.392(9) ?
C4312 H4312a . . .979 ?
C4312 H4312b . . .977 ?
C432 C433 . . 1.396(8) ?
C432 C44 . . 1.514(10) ?
C433 C434 . . 1.389(10) ?
C433 H433 . . .966 ?
C434 C4341 . . 1.527(8) ?
C434 C435 . . 1.406(8) ?
C4341 C4342 . . 1.515(10) ?
C4341 C4343 . . 1.534(10) ?
C4341 C4344 . . 1.536(9) ?
C4342 H4342a . . .960 ?
C4342 H4342b . . .962 ?
C4342 H4342c . . .959 ?
C4343 H4343a . . .951 ?
C4343 H4343b . . .949 ?
C4343 H4343c . . .957 ?
C4344 H4344a . . .952 ?
C4344 H4344b . . .965 ?
C4344 H4344c . . .958 ?
C435 C436 . . 1.383(8) ?
C435 H435 . . .972 ?
C436 C43 . . 1.514(8) ?
C43 H43a . . .968 ?
C43 H43b . . .961 ?
O441 C4411 . . 1.454(12) ?
O441 C441 . . 1.383(7) ?
C4411 C4412 . . 1.453(12) ?
C4411 H4411a . . .967 ?
C4411 H4411b . . .985 ?
C4412 O4413 . . 1.498(12) ?
C4412 H4412a . . 1.023 ?
C4412 H4412b . . .983 ?
C441 C442 . . 1.405(9) ?
C441 C446 . . 1.387(9) ?
C442 C443 . . 1.401(10) ?
C443 C444 . . 1.370(10) ?
C443 H443 . . .978 ?
C444 C4441 . . 1.552(10) ?
C444 C445 . . 1.384(9) ?
C4441 C4442 . . 1.455(18) ?
C4441 C4443 . . 1.495(16) ?
C4441 C4444 . . 1.507(15) ?
C4442 H4442a . . .945 ?
C4442 H4442b . . .95 ?
C4442 H4442c . . 1.006 ?
C4443 H4443a . . .952 ?
C4443 H4443b . . .980 ?
C4443 H4443c . . .940 ?
C4444 H4444a . . .947 ?
C4444 H4444b . . .947 ?
C4444 H4444c . . 1.012 ?
C445 C446 . . 1.371(9) ?
C445 H445 . . .976 ?
C446 C44 . . 1.520(9) ?
C44 H44a . . .978 ?
C44 H44b . . .950 ?
C101 C1011 . . 1.521(15) ?
C101 C102 . . 1.400(12) ?
C101 C106 . . 1.398(13) ?
C1011 H1011a . . .95 ?
C1011 H1011b . . .950 ?
C1011 H1011c . . .95 ?
C102 C103 . . 1.399(15) ?
C102 H102 . . .950 ?
C103 C104 . . 1.401(17) ?
C103 H103 . . .950 ?
C104 C105 . . 1.401(16) ?
C104 H104 . . .950 ?
C105 C106 . . 1.400(15) ?
C105 H105 . . .95 ?
C106 H106 . . .950 ?
C101' C1011' . . 1.52(3) ?
C101' C102' . . 1.40(2) ?
C101' C106' . . 1.40(3) ?
C1011' H1011'a . . .95 ?
C1011' H1011'b . . .95 ?
C1011' H1011'c . . .95 ?
C102' C103' . . 1.40(3) ?
C102' H102' . . .95 ?
C103' C104' . . 1.40(4) ?
C103' H103' . . .95 ?
C104' C105' . . 1.40(3) ?
C104' H104' . . .95 ?
C105' C106' . . 1.40(3) ?
C105' H105' . . .95 ?
C106' H106' . . .95 ?
C201 C2011 . . 1.520(18) ?
C201 C202 . . 1.400(12) ?
C201 C206 . . 1.399(14) ?
C2011 H2011a . . .95(2) ?
C2011 H2011b . . .95(3) ?
C2011 H2011c . . .95(2) ?
C202 C203 . . 1.40(2) ?
C202 H202 . . .950 ?
C203 C204 . . 1.40(2) ?
C203 H203 . . .950 ?
C204 C205 . . 1.398(18) ?
C204 H204 . . .95(2) ?
C205 C206 . . 1.400(19) ?
C205 H205 . . .95 ?
C206 H206 . . .950 ?
C201' C2011' . . 1.35(2) ?
C201' C202' . . 1.399(19) ?
C201' C206' . . 1.40(3) ?
C2011' H2011'a . . .95 ?
C2011' H2011'b . . .95 ?
C2011' H2011'c . . .95 ?
C202' C203' . . 1.40(3) ?
C202' H202' . . .95 ?
C203' C204' . . 1.40(3) ?
C203' H203' . . .95 ?
C204' C205' . . 1.40(3) ?
C204' H204' . . .95 ?
C205' C206' . . 1.40(3) ?
C205' H205' . . .95 ?
C206' H206' . . .950 ?

loop_
_geom_hbond_atom_site_label_D
_geom_hbond_atom_site_label_H
_geom_hbond_atom_site_label_A
_geom_hbond_site_symmetry_D
_geom_hbond_site_symmetry_H
_geom_hbond_site_symmetry_A
_geom_hbond_distance_DH
_geom_hbond_distance_HA
_geom_hbond_distance_DA
_geom_hbond_angle_DHA
_geom_hbond_publ_flag
? ? ? ? ? ? ? ? ? ? ?

loop_
_geom_torsion_atom_site_label_1
_geom_torsion_atom_site_label_2
_geom_torsion_atom_site_label_3
_geom_torsion_atom_site_label_4
_geom_torsion_site_symmetry_1
_geom_torsion_site_symmetry_2
_geom_torsion_site_symmetry_3
_geom_torsion_site_symmetry_4
_geom_torsion
_geom_torsion_publ_flag
? ? ? ? ? ? ? ? ? ?
